data_4088287
loop_
_publ_author_name
'Gruber, Stefan'

_publ_section_title
;
 Synthesis, NMR, and X-ray Studies of Iridium Dihydride C,N and N,P Ligand
 Complexes
;
_journal_issue 5
_journal_name_full Organometallics
_journal_page_first 699
_journal_paper_doi 10.1021/acs.organomet.5b00989
_journal_volume 35
_journal_year 2016
_chemical_absolute_configuration ad
_chemical_formula_moiety 'C42 H53 Ir N5 O, C32 H12 B F24'
_chemical_formula_sum 'C74 H65 B F24 Ir N5 O'
_chemical_formula_weight 1699.35
_space_group_IT_number 4
_space_group_name_Hall 'P 2yb'
_space_group_name_H-M_alt 'P 1 21 1'
_symmetry_cell_setting monoclinic
_symmetry_space_group_name_Hall 'P 2yb'
_symmetry_space_group_name_H-M 'P 1 21 1'
_atom_sites_solution_hydrogens difmap
_atom_sites_solution_primary direct
_cell_angle_alpha 90
_cell_angle_beta 116.033(3)
_cell_angle_gamma 90
_cell_formula_units_Z 4
_cell_length_a 19.0819(10)
_cell_length_b 21.6012(12)
_cell_length_c 19.6684(11)
_cell_measurement_reflns_used 9735
_cell_measurement_temperature 123
_cell_measurement_theta_max 68
_cell_measurement_theta_min 3
_cell_volume 7284.6(7)
_computing_cell_refinement 'Apex2 (Bruker AXS, 2006)'
_computing_data_collection 'Apex2 (Bruker AXS, 2006)'
_computing_data_reduction 'Apex2 (Bruker AXS, 2006)'
_computing_molecular_graphics 'CAMERON (Watkin et al., 1996)'
_computing_publication_material 'CRYSTALS (Betteridge et al., 2003)'
_computing_structure_refinement 'CRYSTALS (Betteridge et al., 2003)'
_computing_structure_solution 'SIR92 (Altomare et al., 1994)'
_diffrn_ambient_temperature 123
_diffrn_measured_fraction_theta_full 0.998
_diffrn_measured_fraction_theta_max 0.985
_diffrn_measurement_device Area
_diffrn_measurement_device_type 'Bruker Kappa Apex2'
_diffrn_measurement_method '\f & \w scans'
_diffrn_radiation_monochromator graphite
_diffrn_radiation_type 'Cu K\a'
_diffrn_radiation_wavelength 1.54178
_diffrn_reflns_av_R_equivalents 0.049
_diffrn_reflns_limit_h_max 22
_diffrn_reflns_limit_h_min -22
_diffrn_reflns_limit_k_max 25
_diffrn_reflns_limit_k_min -26
_diffrn_reflns_limit_l_max 23
_diffrn_reflns_limit_l_min -23
_diffrn_reflns_number 69396
_diffrn_reflns_theta_full 66.500
_diffrn_reflns_theta_max 68.389
_diffrn_reflns_theta_min 2.500
_diffrn_standards_number 0
_exptl_absorpt_coefficient_mu 4.517
_exptl_absorpt_correction_T_max 0.96
_exptl_absorpt_correction_T_min 0.73
_exptl_absorpt_correction_type multi-scan
_exptl_absorpt_process_details 'SADABS (Siemens, 1996)'
_exptl_crystal_colour orange
_exptl_crystal_density_diffrn 1.549
_exptl_crystal_density_method 'not measured'
_exptl_crystal_description plate
_exptl_crystal_F_000 3399.999
_exptl_crystal_size_max 0.160
_exptl_crystal_size_mid 0.070
_exptl_crystal_size_min 0.010
_refine_diff_density_max 1.57
_refine_diff_density_min -1.24
_refine_ls_abs_structure_details 'Flack (1983), 11581 Friedel-pairs'
_refine_ls_abs_structure_Flack -0.008(4)
_refine_ls_extinction_method None
_refine_ls_goodness_of_fit_ref 1.1160
_refine_ls_hydrogen_treatment constr
_refine_ls_matrix_type full
_refine_ls_number_parameters 2276
_refine_ls_number_reflns 22057
_refine_ls_number_restraints 1155
_refine_ls_R_factor_all 0.0386
_refine_ls_R_factor_gt 0.0345
_refine_ls_shift/su_max 0.0297899
_refine_ls_shift/su_mean 0.0006208
_refine_ls_structure_factor_coef F
_refine_ls_weighting_details
;
 Method, part 1, Chebychev polynomial, (Watkin, 1994, Prince, 1982) 
 [weight] = 1.0/[A~0~*T~0~(x)+A~1~*T~1~(x) ... +A~n-1~]*T~n-1~(x)] 
 where A~i~ are the Chebychev coefficients listed below and x= Fcalc/Fmax 
 Method = Robust Weighting (Prince, 1982) 
 W = [weight] * [1-(deltaF/6*sigmaF)^2^]^2^ 
 A~i~ are: 
 0.209 0.150 0.632E-01 
;
_refine_ls_weighting_scheme calc
_refine_ls_wR_factor_all 0.0444
_refine_ls_wR_factor_gt 0.0391
_refine_ls_wR_factor_ref 0.0387
_reflns_limit_h_max 20
_reflns_limit_h_min -22
_reflns_limit_k_max 25
_reflns_limit_k_min -26
_reflns_limit_l_max 23
_reflns_limit_l_min 0
_reflns_number_gt 22427
_reflns_number_total 25079
_reflns_threshold_expression I>2.0\s(I)
_oxford_diffrn_Wilson_B_factor 0.00
_oxford_diffrn_Wilson_scale 0.00
_oxford_refine_ls_r_factor_ref 0.0341
_oxford_refine_ls_scale 0.05399(3)
_oxford_reflns_number_all 24963
_oxford_reflns_threshold_expression_ref I>0.0\s(I)
_cod_data_source_file om5b00989_si_002.cif
_cod_data_source_block 1
_cod_original_sg_symbol_H-M 'P 21'
_cod_original_formula_sum 'C74 H65 B1 F24 Ir1 N5 O1'
_cod_database_code 4088287

loop_
_symmetry_equiv_pos_as_xyz
x,y,z
-x,y+1/2,-z

loop_
_atom_site_label
_atom_site_type_symbol
_atom_site_fract_x
_atom_site_fract_y
_atom_site_fract_z
_atom_site_U_iso_or_equiv
_atom_site_occupancy
_atom_site_adp_type
_atom_site_refinement_flags_posn
_atom_site_refinement_flags_adp
_atom_site_refinement_flags_occupancy
_atom_site_disorder_assembly
_atom_site_disorder_group
Ir1 Ir 0.791367(10) 0.34526(3) 0.645522(10) 0.0251 1.0000 Uani . . . . .
N1 N 0.7064(2) 0.30288(18) 0.6857(2) 0.0288 1.0000 Uani . . . . .
N2 N 0.6299(2) 0.37531(19) 0.5205(2) 0.0301 1.0000 Uani . . . . .
N3 N 0.7168(2) 0.43561(18) 0.5160(2) 0.0279 1.0000 Uani . . . . .
N4 N 0.8338(2) 0.26644(19) 0.6028(2) 0.0304 1.0000 Uani . . . . .
N5 N 0.8909(2) 0.3148(2) 0.7430(2) 0.0346 1.0000 Uani . . . . .
O1 O 0.6479(2) 0.26373(16) 0.7536(2) 0.0348 1.0000 Uani . . . . .
C1 C 0.6939(3) 0.2550(2) 0.7186(3) 0.0299 1.0000 Uani . . . . .
C2 C 0.6356(3) 0.3303(2) 0.7528(3) 0.0411 1.0000 Uani . . . . .
C3 C 0.6485(3) 0.3509(3) 0.6856(3) 0.0343 1.0000 Uani . . . . .
C4 C 0.5755(3) 0.3451(3) 0.6103(3) 0.0420 1.0000 Uani . . . . .
C5 C 0.5876(3) 0.3287(3) 0.5422(3) 0.0386 1.0000 Uani . . . . .
C6 C 0.5920(3) 0.4163(2) 0.4612(3) 0.0350 1.0000 Uani . . . . .
C7 C 0.6463(3) 0.4541(2) 0.4585(3) 0.0322 1.0000 Uani . . . . .
C8 C 0.7074(3) 0.38602(19) 0.5549(2) 0.0225 1.0000 Uani . . . . .
C9 C 0.7852(3) 0.4750(2) 0.5389(3) 0.0297 1.0000 Uani . . . . .
C10 C 0.7884(4) 0.5283(2) 0.5812(3) 0.0414 1.0000 Uani . . . . .
C11 C 0.8545(4) 0.5653(3) 0.6024(4) 0.0575 1.0000 Uani . . . . .
C12 C 0.9126(4) 0.5512(3) 0.5822(4) 0.0575 1.0000 Uani . . . . .
C13 C 0.9071(4) 0.5006(3) 0.5392(3) 0.0441 1.0000 Uani . . . . .
C14 C 0.8429(3) 0.4606(2) 0.5158(3) 0.0333 1.0000 Uani . . . . .
C15 C 0.7225(4) 0.5459(3) 0.6010(3) 0.0492 1.0000 Uani . . . . .
C16 C 0.6781(5) 0.6012(3) 0.5525(4) 0.0706 1.0000 Uani . . . . .
C17 C 0.7497(5) 0.5584(4) 0.6843(4) 0.0793 1.0000 Uani . . . . .
C18 C 0.8368(3) 0.4057(3) 0.4658(3) 0.0404 1.0000 Uani . . . . .
C19 C 0.9105(4) 0.3650(3) 0.4988(3) 0.0469 1.0000 Uani . . . . .
C20 C 0.8200(4) 0.4282(4) 0.3868(3) 0.0581 1.0000 Uani . . . . .
C21 C 0.7169(3) 0.1886(2) 0.7151(3) 0.0317 1.0000 Uani . . . . .
C22 C 0.8049(3) 0.1780(3) 0.7519(4) 0.0440 1.0000 Uani . . . . .
C23 C 0.8239(4) 0.1107(3) 0.7432(4) 0.0536 1.0000 Uani . . . . .
C24 C 0.7866(4) 0.0684(3) 0.7817(4) 0.0532 1.0000 Uani . . . . .
C25 C 0.6987(4) 0.0776(3) 0.7445(3) 0.0468 1.0000 Uani . . . . .
C26 C 0.6659(5) 0.0614(3) 0.6601(4) 0.0576 1.0000 Uani . . . . .
C27 C 0.7041(5) 0.1029(3) 0.6230(4) 0.0591 1.0000 Uani . . . . .
C28 C 0.6849(4) 0.1708(3) 0.6314(3) 0.0470 1.0000 Uani . . . . .
C29 C 0.6797(3) 0.1454(2) 0.7533(3) 0.0373 1.0000 Uani . . . . .
C30 C 0.7907(5) 0.0937(3) 0.6602(4) 0.0636 1.0000 Uani . . . . .
C31 C 0.7201(3) 0.2543(2) 0.4798(3) 0.0388 1.0000 Uani . . . . .
C32 C 0.8039(3) 0.2403(2) 0.5330(3) 0.0356 1.0000 Uani . . . . .
C33 C 0.8474(4) 0.2021(3) 0.5093(4) 0.0462 1.0000 Uani . . . . .
C34 C 0.9222(4) 0.1902(3) 0.5568(4) 0.0533 1.0000 Uani . . . . .
C35 C 0.9549(3) 0.2140(2) 0.6281(4) 0.0424 1.0000 Uani . . . . .
C36 C 0.9088(3) 0.2526(2) 0.6507(3) 0.0329 1.0000 Uani . . . . .
C37 C 0.9388(3) 0.2777(2) 0.7279(3) 0.0346 1.0000 Uani . . . . .
C38 C 1.0129(3) 0.2624(3) 0.7845(4) 0.0495 1.0000 Uani . . . . .
C39 C 1.0354(4) 0.2849(3) 0.8549(4) 0.0543 1.0000 Uani . . . . .
C40 C 0.9866(4) 0.3217(3) 0.8716(3) 0.0498 1.0000 Uani . . . . .
C41 C 0.9129(3) 0.3363(3) 0.8131(3) 0.0401 1.0000 Uani . . . . .
C42 C 0.8611(4) 0.3765(3) 0.8312(3) 0.0526 1.0000 Uani . . . . .
H21 H 0.6726 0.3494 0.8000 0.0486 1.0000 Uiso R . . . .
H22 H 0.5833 0.3388 0.7447 0.0492 1.0000 Uiso R . . . .
H31 H 0.6703 0.3922 0.6934 0.0428 1.0000 Uiso R . . . .
H41 H 0.5414 0.3143 0.6148 0.0508 1.0000 Uiso R . . . .
H42 H 0.5484 0.3847 0.6011 0.0509 1.0000 Uiso R . . . .
H51 H 0.5370 0.3232 0.5008 0.0488 1.0000 Uiso R . . . .
H52 H 0.6150 0.2902 0.5505 0.0486 1.0000 Uiso R . . . .
H61 H 0.5395 0.4164 0.4302 0.0420 1.0000 Uiso R . . . .
H71 H 0.6397 0.4863 0.4251 0.0391 1.0000 Uiso R . . . .
H111 H 0.8595 0.5999 0.6315 0.0699 1.0000 Uiso R . . . .
H121 H 0.9561 0.5764 0.5982 0.0688 1.0000 Uiso R . . . .
H131 H 0.9473 0.4926 0.5255 0.0541 1.0000 Uiso R . . . .
H151 H 0.6853 0.5121 0.5876 0.0567 1.0000 Uiso R . . . .
H161 H 0.7115 0.6363 0.5689 0.1049 1.0000 Uiso R . . . .
H162 H 0.6329 0.6074 0.5608 0.1046 1.0000 Uiso R . . . .
H163 H 0.6633 0.5924 0.5001 0.1049 1.0000 Uiso R . . . .
H171 H 0.7063 0.5712 0.6931 0.1227 1.0000 Uiso R . . . .
H172 H 0.7884 0.5901 0.7010 0.1230 1.0000 Uiso R . . . .
H173 H 0.7708 0.5216 0.7127 0.1230 1.0000 Uiso R . . . .
H181 H 0.7921 0.3806 0.4602 0.0480 1.0000 Uiso R . . . .
H191 H 0.9224 0.3519 0.5495 0.0698 1.0000 Uiso R . . . .
H192 H 0.9537 0.3883 0.5000 0.0700 1.0000 Uiso R . . . .
H193 H 0.9035 0.3292 0.4673 0.0696 1.0000 Uiso R . . . .
H201 H 0.8112 0.3943 0.3533 0.0889 1.0000 Uiso R . . . .
H202 H 0.8638 0.4513 0.3898 0.0888 1.0000 Uiso R . . . .
H203 H 0.7751 0.4547 0.3682 0.0886 1.0000 Uiso R . . . .
H221 H 0.8288 0.2041 0.7285 0.0529 1.0000 Uiso R . . . .
H222 H 0.8259 0.1878 0.8054 0.0529 1.0000 Uiso R . . . .
H231 H 0.8795 0.1053 0.7674 0.0670 1.0000 Uiso R . . . .
H241 H 0.7998 0.0261 0.7782 0.0639 1.0000 Uiso R . . . .
H242 H 0.8073 0.0801 0.8343 0.0636 1.0000 Uiso R . . . .
H251 H 0.6741 0.0512 0.7678 0.0539 1.0000 Uiso R . . . .
H261 H 0.6099 0.0680 0.6363 0.0688 1.0000 Uiso R . . . .
H262 H 0.6761 0.0184 0.6552 0.0688 1.0000 Uiso R . . . .
H271 H 0.6831 0.0927 0.5688 0.0702 1.0000 Uiso R . . . .
H281 H 0.6286 0.1776 0.6062 0.0580 1.0000 Uiso R . . . .
H282 H 0.7087 0.1959 0.6066 0.0577 1.0000 Uiso R . . . .
H291 H 0.6239 0.1515 0.7294 0.0457 1.0000 Uiso R . . . .
H292 H 0.7002 0.1551 0.8062 0.0460 1.0000 Uiso R . . . .
H301 H 0.8025 0.0510 0.6564 0.0782 1.0000 Uiso R . . . .
H302 H 0.8144 0.1196 0.6356 0.0779 1.0000 Uiso R . . . .
H311 H 0.7121 0.2968 0.4670 0.0590 1.0000 Uiso R . . . .
H312 H 0.6873 0.2427 0.5026 0.0587 1.0000 Uiso R . . . .
H313 H 0.7051 0.2312 0.4339 0.0585 1.0000 Uiso R . . . .
H331 H 0.8251 0.1854 0.4607 0.0578 1.0000 Uiso R . . . .
H341 H 0.9516 0.1661 0.5405 0.0630 1.0000 Uiso R . . . .
H351 H 1.0063 0.2058 0.6613 0.0538 1.0000 Uiso R . . . .
H381 H 1.0459 0.2374 0.7736 0.0608 1.0000 Uiso R . . . .
H391 H 1.0835 0.2745 0.8922 0.0677 1.0000 Uiso R . . . .
H401 H 1.0006 0.3360 0.9202 0.0606 1.0000 Uiso R . . . .
H421 H 0.8830 0.3832 0.8847 0.0799 1.0000 Uiso R . . . .
H422 H 0.8109 0.3576 0.8157 0.0795 1.0000 Uiso R . . . .
H423 H 0.8553 0.4156 0.8064 0.0800 1.0000 Uiso R . . . .
Ir2 Ir 0.234592(12) 0.39853(3) -0.083508(12) 0.0343 1.0000 Uani D U . . .
N6 N 0.2931(2) 0.49169(19) -0.0342(2) 0.0295 1.0000 Uani . . . . .
N7 N 0.4049(2) 0.36651(19) 0.0157(2) 0.0314 1.0000 Uani . . . . .
N8 N 0.3302(2) 0.28864(18) 0.0006(2) 0.0288 1.0000 Uani . . . . .
O2 O 0.3118(3) 0.58800(17) 0.0128(2) 0.0476 1.0000 Uani . . . . .
C43 C 0.2856(2) 0.55005(17) -0.0482(2) 0.0309 1.0000 Uani D U . . .
C44 C 0.3318(4) 0.5490(3) 0.0781(3) 0.0546 1.0000 Uani . . . . .
C45 C 0.3427(3) 0.4861(3) 0.0492(3) 0.0396 1.0000 Uani . . . . .
C46 C 0.4264(3) 0.4755(3) 0.0632(3) 0.0463 1.0000 Uani . . . . .
C47 C 0.4352(3) 0.4280(3) 0.0110(4) 0.0440 1.0000 Uani . . . . .
C48 C 0.4508(3) 0.3198(3) 0.0602(3) 0.0371 1.0000 Uani . . . . .
C49 C 0.4048(3) 0.2711(2) 0.0507(3) 0.0331 1.0000 Uani . . . . .
C50 C 0.3296(2) 0.3488(2) -0.0217(2) 0.0256 1.0000 Uani . . . . .
C51 C 0.2661(3) 0.2448(2) -0.0217(3) 0.0298 1.0000 Uani . . . . .
C52 C 0.2462(3) 0.2110(2) -0.0875(3) 0.0363 1.0000 Uani . . . . .
C53 C 0.1882(3) 0.1652(2) -0.1038(3) 0.0396 1.0000 Uani . . . . .
C54 C 0.1540(3) 0.1548(2) -0.0566(3) 0.0401 1.0000 Uani . . . . .
C55 C 0.1744(3) 0.1903(2) 0.0075(3) 0.0402 1.0000 Uani . . . . .
C56 C 0.2318(3) 0.2365(2) 0.0279(3) 0.0325 1.0000 Uani . . . . .
C57 C 0.2846(4) 0.2194(3) -0.1392(3) 0.0451 1.0000 Uani . . . . .
C58 C 0.2272(5) 0.2209(3) -0.2227(4) 0.0632 1.0000 Uani . . . . .
C59 C 0.3469(5) 0.1693(3) -0.1226(5) 0.0690 1.0000 Uani . . . . .
C60 C 0.2518(3) 0.2737(2) 0.0985(3) 0.0367 1.0000 Uani . . . . .
C61 C 0.1825(4) 0.3113(3) 0.0939(4) 0.0507 1.0000 Uani . . . . .
C62 C 0.2812(4) 0.2326(3) 0.1680(3) 0.0526 1.0000 Uani . . . . .
H441 H 0.2903 0.5487 0.0929 0.0661 1.0000 Uiso R . . . .
H442 H 0.3784 0.5626 0.1199 0.0658 1.0000 Uiso R . . . .
H451 H 0.3243 0.4527 0.0704 0.0480 1.0000 Uiso R . . . .
H461 H 0.4569 0.4624 0.1156 0.0549 1.0000 Uiso R . . . .
H462 H 0.4457 0.5144 0.0542 0.0546 1.0000 Uiso R . . . .
H471 H 0.4900 0.4235 0.0243 0.0539 1.0000 Uiso R . . . .
H472 H 0.4088 0.4421 -0.0403 0.0536 1.0000 Uiso R . . . .
H481 H 0.5037 0.3220 0.0894 0.0451 1.0000 Uiso R . . . .
H491 H 0.4196 0.2329 0.0737 0.0432 1.0000 Uiso R . . . .
H531 H 0.1726 0.1423 -0.1484 0.0467 1.0000 Uiso R . . . .
H541 H 0.1171 0.1234 -0.0678 0.0485 1.0000 Uiso R . . . .
H551 H 0.1486 0.1846 0.0371 0.0484 1.0000 Uiso R . . . .
H571 H 0.3126 0.2581 -0.1262 0.0540 1.0000 Uiso R . . . .
H581 H 0.2041 0.1810 -0.2392 0.0979 1.0000 Uiso R . . . .
H582 H 0.2541 0.2315 -0.2517 0.0979 1.0000 Uiso R . . . .
H583 H 0.1870 0.2504 -0.2319 0.0980 1.0000 Uiso R . . . .
H591 H 0.3834 0.1700 -0.0704 0.1039 1.0000 Uiso R . . . .
H592 H 0.3727 0.1766 -0.1537 0.1037 1.0000 Uiso R . . . .
H593 H 0.3211 0.1303 -0.1352 0.1038 1.0000 Uiso R . . . .
H601 H 0.2925 0.3027 0.1034 0.0461 1.0000 Uiso R . . . .
H611 H 0.1610 0.3357 0.0491 0.0757 1.0000 Uiso R . . . .
H612 H 0.1994 0.3380 0.1371 0.0757 1.0000 Uiso R . . . .
H613 H 0.1433 0.2846 0.0946 0.0760 1.0000 Uiso R . . . .
H621 H 0.2408 0.2044 0.1639 0.0847 1.0000 Uiso R . . . .
H622 H 0.3257 0.2107 0.1707 0.0846 1.0000 Uiso R . . . .
H623 H 0.2957 0.2575 0.2123 0.0848 1.0000 Uiso R . . . .
C63 C 0.2596(2) 0.58419(15) -0.1221(2) 0.0318 0.645(5) Uani D U P 1 1
C64 C 0.1773(3) 0.6096(3) -0.1481(3) 0.0457 0.645(5) Uani D U P 1 1
C65 C 0.1538(3) 0.6470(3) -0.2220(3) 0.0516 0.645(5) Uani D U P 1 1
C66 C 0.2118(5) 0.7009(2) -0.2051(4) 0.0505 0.645(5) Uani D U P 1 1
C67 C 0.2933(3) 0.6752(2) -0.1820(3) 0.0432 0.645(5) Uani D U P 1 1
C68 C 0.2961(3) 0.6335(3) -0.2439(3) 0.0439 0.645(5) Uani D U P 1 1
C69 C 0.2399(3) 0.5796(2) -0.2578(2) 0.0428 0.645(5) Uani D U P 1 1
C70 C 0.2612(3) 0.54242(18) -0.1846(3) 0.0373 0.645(5) Uani D U P 1 1
C71 C 0.3171(3) 0.6380(2) -0.1086(2) 0.0339 0.645(5) Uani D U P 1 1
C72 C 0.1568(3) 0.6031(3) -0.2816(3) 0.0504 0.645(5) Uani D U P 1 1
H641 H 0.1415 0.5767 -0.1527 0.0598 0.645(5) Uiso R . P 1 1
H642 H 0.1789 0.6382 -0.1103 0.0603 0.645(5) Uiso R . P 1 1
H651 H 0.1003 0.6621 -0.2415 0.0652 0.645(5) Uiso R . P 1 1
H661 H 0.1972 0.7256 -0.2501 0.0629 0.645(5) Uiso R . P 1 1
H662 H 0.2117 0.7262 -0.1644 0.0633 0.645(5) Uiso R . P 1 1
H671 H 0.3294 0.7102 -0.1725 0.0543 0.645(5) Uiso R . P 1 1
H681 H 0.3492 0.6179 -0.2270 0.0601 0.645(5) Uiso R . P 1 1
H682 H 0.2805 0.6566 -0.2911 0.0599 0.645(5) Uiso R . P 1 1
H691 H 0.2403 0.5527 -0.2976 0.0589 0.645(5) Uiso R . P 1 1
H701 H 0.2213 0.5107 -0.1977 0.0494 0.645(5) Uiso R . P 1 1
H702 H 0.3118 0.5243 -0.1671 0.0491 0.645(5) Uiso R . P 1 1
H711 H 0.3695 0.6210 -0.0935 0.0433 0.645(5) Uiso R . P 1 1
H712 H 0.3179 0.6647 -0.0688 0.0431 0.645(5) Uiso R . P 1 1
H721 H 0.1256 0.5671 -0.2856 0.0643 0.645(5) Uiso R . P 1 1
H722 H 0.1373 0.6237 -0.3299 0.0638 0.645(5) Uiso R . P 1 1
C163 C 0.2518(3) 0.5876(2) -0.1210(3) 0.0317 0.355(5) Uani D U P 1 2
C164 C 0.1916(5) 0.6343(4) -0.1205(5) 0.0452 0.355(5) Uani D U P 1 2
C165 C 0.1614(6) 0.6737(4) -0.1931(5) 0.0507 0.355(5) Uani D U P 1 2
C166 C 0.2311(8) 0.7083(3) -0.1942(6) 0.0505 0.355(5) Uani D U P 1 2
C167 C 0.2894(5) 0.6616(4) -0.1979(5) 0.0435 0.355(5) Uani D U P 1 2
C168 C 0.2515(7) 0.6200(5) -0.2678(5) 0.0439 0.355(5) Uani D U P 1 2
C169 C 0.1842(6) 0.5848(4) -0.2639(4) 0.0432 0.355(5) Uani D U P 1 2
C170 C 0.2129(5) 0.5461(3) -0.1908(4) 0.0374 0.355(5) Uani D U P 1 2
C171 C 0.3199(4) 0.6220(4) -0.1258(5) 0.0337 0.355(5) Uani D U P 1 2
C172 C 0.1237(5) 0.6298(5) -0.2607(5) 0.0502 0.355(5) Uani D U P 1 2
H1641 H 0.1496 0.6140 -0.1136 0.0600 0.355(5) Uiso R . P 1 2
H1642 H 0.2195 0.6625 -0.0786 0.0601 0.355(5) Uiso R . P 1 2
H1651 H 0.1214 0.7027 -0.1952 0.0640 0.355(5) Uiso R . P 1 2
H1661 H 0.2139 0.7352 -0.2379 0.0620 0.355(5) Uiso R . P 1 2
H1662 H 0.2560 0.7327 -0.1484 0.0620 0.355(5) Uiso R . P 1 2
H1671 H 0.3334 0.6843 -0.1985 0.0540 0.355(5) Uiso R . P 1 2
H1681 H 0.2313 0.6456 -0.3126 0.0591 0.355(5) Uiso R . P 1 2
H1682 H 0.2910 0.5923 -0.2687 0.0591 0.355(5) Uiso R . P 1 2
H1691 H 0.1603 0.5577 -0.3081 0.0591 0.355(5) Uiso R . P 1 2
H1701 H 0.2500 0.5144 -0.1886 0.0501 0.355(5) Uiso R . P 1 2
H1702 H 0.1666 0.5273 -0.1908 0.0501 0.355(5) Uiso R . P 1 2
H1711 H 0.3481 0.6471 -0.0811 0.0441 0.355(5) Uiso R . P 1 2
H1712 H 0.3545 0.5908 -0.1299 0.0441 0.355(5) Uiso R . P 1 2
H1721 H 0.0990 0.6525 -0.3075 0.0640 0.355(5) Uiso R . P 1 2
H1722 H 0.0853 0.6046 -0.2538 0.0640 0.355(5) Uiso R . P 1 2
N9 N 0.2276(2) 0.3952(3) -0.2022(2) 0.0441 0.735(6) Uani D U P 2 1
N10 N 0.1253(2) 0.4386(3) -0.15101(19) 0.0498 0.735(6) Uani D U P 2 1
C73 C 0.3627(5) 0.3804(4) -0.1726(4) 0.0543 0.735(6) Uani D U P 2 1
C74 C 0.2813(3) 0.3801(3) -0.2260(2) 0.0493 0.735(6) Uani D U P 2 1
C75 C 0.2567(4) 0.3651(4) -0.3035(3) 0.0629 0.735(6) Uani D U P 2 1
C76 C 0.1820(4) 0.3672(5) -0.3514(3) 0.0747 0.735(6) Uani D U P 2 1
C77 C 0.1214(3) 0.3822(4) -0.3299(3) 0.0694 0.735(6) Uani D U P 2 1
C78 C 0.1510(3) 0.4007(3) -0.2530(2) 0.0529 0.735(6) Uani D U P 2 1
C79 C 0.0979(2) 0.4241(3) -0.2260(2) 0.0450 0.735(6) Uani D U P 2 1
C80 C 0.0201(3) 0.4387(4) -0.2766(3) 0.0643 0.735(6) Uani D U P 2 1
C81 C -0.0228(3) 0.4682(5) -0.2465(4) 0.0700 0.735(6) Uani D U P 2 1
C82 C 0.0043(3) 0.4840(4) -0.1702(4) 0.0659 0.735(6) Uani D U P 2 1
C83 C 0.0814(3) 0.4677(3) -0.1248(3) 0.0536 0.735(6) Uani D U P 2 1
C84 C 0.1099(4) 0.4832(5) -0.0429(5) 0.0565 0.735(6) Uani D U P 2 1
H731 H 0.3932 0.3669 -0.1978 0.0839 0.735(6) Uiso R . P 2 1
H732 H 0.3773 0.4218 -0.1551 0.0839 0.735(6) Uiso R . P 2 1
H733 H 0.3729 0.3538 -0.1301 0.0840 0.735(6) Uiso R . P 2 1
H751 H 0.2936 0.3542 -0.3210 0.0833 0.735(6) Uiso R . P 2 1
H761 H 0.1679 0.3587 -0.4020 0.0980 0.735(6) Uiso R . P 2 1
H771 H 0.0676 0.3818 -0.3585 0.0890 0.735(6) Uiso R . P 2 1
H801 H 0.0003 0.4288 -0.3278 0.0840 0.735(6) Uiso R . P 2 1
H811 H -0.0730 0.4793 -0.2794 0.0881 0.735(6) Uiso R . P 2 1
H821 H -0.0268 0.5033 -0.1516 0.0840 0.735(6) Uiso R . P 2 1
H841 H 0.1305 0.4472 -0.0129 0.0881 0.735(6) Uiso R . P 2 1
H842 H 0.0667 0.4986 -0.0353 0.0881 0.735(6) Uiso R . P 2 1
H843 H 0.1497 0.5142 -0.0287 0.0880 0.735(6) Uiso R . P 2 1
N109 N 0.1984(5) 0.3948(5) -0.2056(4) 0.0444 0.265(6) Uani D U P 2 2
N110 N 0.1226(5) 0.4425(6) -0.1296(4) 0.0497 0.265(6) Uani D U P 2 2
C173 C 0.3208(9) 0.3752(12) -0.2052(8) 0.0550 0.265(6) Uani D U P 2 2
C174 C 0.2368(7) 0.3785(7) -0.2437(5) 0.0503 0.265(6) Uani D U P 2 2
C175 C 0.1951(10) 0.3580(9) -0.3186(7) 0.0638 0.265(6) Uani D U P 2 2
C176 C 0.1188(10) 0.3653(13) -0.3540(6) 0.0750 0.265(6) Uani D U P 2 2
C177 C 0.0729(8) 0.3882(11) -0.3183(6) 0.0694 0.265(6) Uani D U P 2 2
C178 C 0.1175(6) 0.4023(7) -0.2425(4) 0.0529 0.265(6) Uani D U P 2 2
C179 C 0.0809(5) 0.4305(7) -0.2019(5) 0.0450 0.265(6) Uani D U P 2 2
C180 C 0.0017(7) 0.4526(12) -0.2398(8) 0.0645 0.265(6) Uani D U P 2 2
C181 C -0.0245(8) 0.4871(12) -0.1976(9) 0.0699 0.265(6) Uani D U P 2 2
C182 C 0.0175(8) 0.4987(10) -0.1211(9) 0.0657 0.265(6) Uani D U P 2 2
C183 C 0.0922(6) 0.4737(7) -0.0888(7) 0.0536 0.265(6) Uani D U P 2 2
C184 C 0.1397(9) 0.4898(12) -0.0072(9) 0.0562 0.265(6) Uani D U P 2 2
H1731 H 0.3409 0.4190 -0.1886 0.0850 0.265(6) Uiso R . P 2 2
H1732 H 0.3344 0.3467 -0.1602 0.0850 0.265(6) Uiso R . P 2 2
H1733 H 0.3409 0.3581 -0.2416 0.0850 0.265(6) Uiso R . P 2 2
H1751 H 0.2220 0.3401 -0.3429 0.0840 0.265(6) Uiso R . P 2 2
H1761 H 0.0946 0.3536 -0.4044 0.0980 0.265(6) Uiso R . P 2 2
H1771 H 0.0192 0.3926 -0.3444 0.0890 0.265(6) Uiso R . P 2 2
H1801 H -0.0291 0.4434 -0.2902 0.0840 0.265(6) Uiso R . P 2 2
H1811 H -0.0736 0.5045 -0.2231 0.0879 0.265(6) Uiso R . P 2 2
H1821 H -0.0034 0.5215 -0.0946 0.0840 0.265(6) Uiso R . P 2 2
H1841 H 0.1860 0.4650 0.0147 0.0880 0.265(6) Uiso R . P 2 2
H1842 H 0.1086 0.4828 0.0194 0.0880 0.265(6) Uiso R . P 2 2
H1843 H 0.1539 0.5328 -0.0032 0.0880 0.265(6) Uiso R . P 2 2
B1 B 0.2593(3) 0.3303(2) 0.4055(3) 0.0273 1.0000 Uani . . . . .
C85 C 0.1800(3) 0.3240(2) 0.3242(3) 0.0265 1.0000 Uani . . . . .
C86 C 0.1534(3) 0.2659(2) 0.2925(3) 0.0295 1.0000 Uani . . . . .
C87 C 0.0913(2) 0.25838(19) 0.2222(2) 0.0320 1.0000 Uani D U . . .
C88 C 0.0547(3) 0.3093(2) 0.1784(3) 0.0326 1.0000 Uani . . . . .
C89 C 0.0809(3) 0.3684(2) 0.2068(3) 0.0287 1.0000 Uani . . . . .
C90 C 0.1420(3) 0.3752(2) 0.2797(3) 0.0279 1.0000 Uani . . . . .
C92 C 0.0447(3) 0.4229(3) 0.1576(3) 0.0392 1.0000 Uani . . . . .
C93 C 0.3292(3) 0.3194(2) 0.3796(3) 0.0265 1.0000 Uani . . . . .
C94 C 0.3749(3) 0.2663(2) 0.3929(3) 0.0295 1.0000 Uani . . . . .
C95 C 0.4286(3) 0.2577(2) 0.3636(3) 0.0296 1.0000 Uani . . . . .
C96 C 0.4379(3) 0.3019(2) 0.3174(3) 0.0323 1.0000 Uani . . . . .
C97 C 0.3928(3) 0.3552(2) 0.3023(2) 0.0285 1.0000 Uani . . . . .
C98 C 0.3406(3) 0.36328(19) 0.3324(3) 0.0270 1.0000 Uani . . . . .
C99 C 0.4743(3) 0.1985(3) 0.3797(3) 0.0396 1.0000 Uani . . . . .
C100 C 0.4000(3) 0.4039(2) 0.2511(3) 0.0330 1.0000 Uani . . . . .
C101 C 0.2674(3) 0.3974(2) 0.4469(2) 0.0295 1.0000 Uani . . . . .
C102 C 0.2048(3) 0.4218(2) 0.4579(3) 0.0334 1.0000 Uani . . . . .
C103 C 0.2135(3) 0.4732(2) 0.5028(3) 0.0366 1.0000 Uani . . . . .
C104 C 0.2843(4) 0.5028(2) 0.5397(3) 0.0441 1.0000 Uani . . . . .
C105 C 0.3465(4) 0.4800(3) 0.5296(3) 0.0445 1.0000 Uani . . . . .
C106 C 0.3384(3) 0.4281(2) 0.4842(3) 0.0354 1.0000 Uani . . . . .
C107 C 0.1449(4) 0.4984(3) 0.5143(4) 0.0488 1.0000 Uani . . . . .
C108 C 0.4264(4) 0.5081(3) 0.5717(4) 0.0621 1.0000 Uani . . . . .
C109 C 0.2609(3) 0.2811(2) 0.4694(3) 0.0275 1.0000 Uani . . . . .
C110 C 0.1946(3) 0.2556(2) 0.4702(3) 0.0296 1.0000 Uani . . . . .
C111 C 0.1975(3) 0.2197(2) 0.5302(3) 0.0316 1.0000 Uani . . . . .
C112 C 0.2670(3) 0.2080(2) 0.5923(3) 0.0376 1.0000 Uani . . . . .
C113 C 0.3342(3) 0.2333(2) 0.5934(3) 0.0380 1.0000 Uani . . . . .
C114 C 0.3304(3) 0.2697(2) 0.5335(3) 0.0315 1.0000 Uani . . . . .
C115 C 0.1229(4) 0.1984(3) 0.5317(4) 0.0473 1.0000 Uani . . . . .
C116 C 0.4117(4) 0.2218(3) 0.6596(3) 0.0501 1.0000 Uani . . . . .
F4 F -0.03179(18) 0.41743(16) 0.11749(19) 0.0516 1.0000 Uani . . . . .
F5 F 0.0742(3) 0.4317(2) 0.1079(2) 0.0707 1.0000 Uani . . . . .
F6 F 0.05721(19) 0.47622(14) 0.1961(2) 0.0468 1.0000 Uani . . . . .
F7 F 0.5335(2) 0.20141(17) 0.3623(3) 0.0767 1.0000 Uani . . . . .
F8 F 0.4310(2) 0.15115(16) 0.3425(2) 0.0594 1.0000 Uani . . . . .
F9 F 0.5035(2) 0.18295(18) 0.4529(2) 0.0680 1.0000 Uani . . . . .
F10 F 0.33095(18) 0.42841(15) 0.20472(17) 0.0438 1.0000 Uani . . . . .
F11 F 0.4310(2) 0.38155(16) 0.2066(2) 0.0524 1.0000 Uani . . . . .
F12 F 0.4448(2) 0.45127(15) 0.28927(19) 0.0490 1.0000 Uani . . . . .
F13 F 0.0825(2) 0.4640(2) 0.4833(3) 0.0704 1.0000 Uani . . . . .
F14 F 0.1283(4) 0.5547(2) 0.4900(4) 0.1093 1.0000 Uani . . . . .
F15 F 0.1612(3) 0.5005(3) 0.5874(3) 0.0949 1.0000 Uani . . . . .
F16 F 0.4228(3) 0.5662(2) 0.5931(3) 0.0988 1.0000 Uani . . . . .
F17 F 0.4674(3) 0.5085(3) 0.5327(3) 0.0997 1.0000 Uani . . . . .
F18 F 0.4700(3) 0.4775(2) 0.6340(3) 0.0916 1.0000 Uani . . . . .
F19 F 0.06445(19) 0.19210(17) 0.4621(2) 0.0529 1.0000 Uani . . . . .
F20 F 0.0979(3) 0.2386(2) 0.5679(3) 0.0927 1.0000 Uani . . . . .
F21 F 0.1303(3) 0.1442(2) 0.5656(2) 0.0751 1.0000 Uani . . . . .
F22 F 0.4466(3) 0.2753(2) 0.6901(3) 0.0907 1.0000 Uani . . . . .
F23 F 0.4622(3) 0.1967(4) 0.6401(3) 0.1200 1.0000 Uani . . . . .
F24 F 0.4093(3) 0.1897(2) 0.7139(2) 0.0935 1.0000 Uani . . . . .
H861 H 0.1783 0.2313 0.3198 0.0348 1.0000 Uiso R . . . .
H881 H 0.0132 0.3046 0.1311 0.0390 1.0000 Uiso R . . . .
H901 H 0.1573 0.4143 0.2985 0.0340 1.0000 Uiso R . . . .
H941 H 0.3691 0.2355 0.4227 0.0357 1.0000 Uiso R . . . .
H961 H 0.4722 0.2957 0.2961 0.0388 1.0000 Uiso R . . . .
H981 H 0.3120 0.4001 0.3211 0.0335 1.0000 Uiso R . . . .
H1021 H 0.1563 0.4034 0.4344 0.0414 1.0000 Uiso R . . . .
H1041 H 0.2897 0.5369 0.5696 0.0522 1.0000 Uiso R . . . .
H1061 H 0.3815 0.4134 0.4796 0.0408 1.0000 Uiso R . . . .
H1101 H 0.1469 0.2623 0.4284 0.0367 1.0000 Uiso R . . . .
H1121 H 0.2694 0.1842 0.6323 0.0459 1.0000 Uiso R . . . .
H1141 H 0.3757 0.2871 0.5371 0.0387 1.0000 Uiso R . . . .
C91 C 0.0691(4) 0.1924(3) 0.1870(3) 0.0439 0.307(4) Uani D U P 3 1
F1 F 0.0498(7) 0.1951(4) 0.1149(5) 0.0756 0.307(4) Uani D U P 3 1
F2 F 0.0110(6) 0.1716(4) 0.1972(6) 0.0597 0.307(4) Uani D U P 3 1
F3 F 0.1290(7) 0.1551(4) 0.2199(6) 0.0795 0.307(4) Uani D U P 3 1
C191 C 0.0604(2) 0.19133(14) 0.19228(19) 0.0430 0.693(4) Uani D U P 3 2
F101 F -0.0088(3) 0.1949(2) 0.1370(3) 0.0768 0.693(4) Uani D U P 3 2
F102 F 0.0579(3) 0.1586(2) 0.2465(3) 0.0583 0.693(4) Uani D U P 3 2
F103 F 0.1073(4) 0.1649(2) 0.1687(3) 0.0778 0.693(4) Uani D U P 3 2
B2 B 0.7293(3) 0.4175(2) 0.0987(3) 0.0269 1.0000 Uani . . . . .
C117 C 0.8178(3) 0.4255(2) 0.1668(3) 0.0273 1.0000 Uani . . . . .
C118 C 0.8555(3) 0.3746(2) 0.2130(3) 0.0274 1.0000 Uani . . . . .
C119 C 0.9258(3) 0.3806(2) 0.2778(3) 0.0271 1.0000 Uani . . . . .
C120 C 0.9616(3) 0.4377(2) 0.2977(3) 0.0317 1.0000 Uani . . . . .
C121 C 0.9259(3) 0.4880(2) 0.2524(3) 0.0346 1.0000 Uani . . . . .
C122 C 0.8548(3) 0.4816(2) 0.1887(3) 0.0324 1.0000 Uani . . . . .
C123 C 0.9601(3) 0.3248(2) 0.3261(3) 0.0322 1.0000 Uani . . . . .
C124 C 0.9618(3) 0.5523(3) 0.2741(4) 0.0533 1.0000 Uani . . . . .
C125 C 0.6776(2) 0.4201(2) 0.1474(2) 0.0242 1.0000 Uani . . . . .
C126 C 0.6646(3) 0.3670(2) 0.1811(3) 0.0255 1.0000 Uani . . . . .
C127 C 0.6347(3) 0.3704(2) 0.2342(3) 0.0262 1.0000 Uani . . . . .
C128 C 0.6136(3) 0.4264(2) 0.2542(3) 0.0272 1.0000 Uani . . . . .
C129 C 0.6258(3) 0.4797(2) 0.2211(3) 0.0278 1.0000 Uani . . . . .
C130 C 0.6568(3) 0.4764(2) 0.1692(3) 0.0289 1.0000 Uani . . . . .
C131 C 0.6282(3) 0.3115(2) 0.2721(3) 0.0329 1.0000 Uani . . . . .
C132 C 0.6078(3) 0.5415(2) 0.2447(3) 0.0349 1.0000 Uani . . . . .
C133 C 0.7060(3) 0.4711(2) 0.0336(3) 0.0311 1.0000 Uani . . . . .
C134 C 0.6338(3) 0.4999(2) -0.0005(3) 0.0346 1.0000 Uani . . . . .
C135 C 0.6131(3) 0.5395(2) -0.0620(3) 0.0438 1.0000 Uani D U . . .
C136 C 0.6648(4) 0.5510(3) -0.0927(3) 0.0511 1.0000 Uani . . . . .
C137 C 0.7370(3) 0.5241(2) -0.0606(3) 0.0475 1.0000 Uani D U . . .
C138 C 0.7577(3) 0.4846(2) 0.0020(3) 0.0344 1.0000 Uani . . . . .
C141 C 0.7179(3) 0.3528(2) 0.0511(2) 0.0276 1.0000 Uani . . . . .
C142 C 0.7773(3) 0.3272(2) 0.0378(3) 0.0306 1.0000 Uani . . . . .
C143 C 0.7657(3) 0.2768(2) -0.0105(3) 0.0330 1.0000 Uani . . . . .
C144 C 0.6928(3) 0.2503(2) -0.0477(3) 0.0337 1.0000 Uani . . . . .
C145 C 0.6319(3) 0.2741(2) -0.0345(2) 0.0354 1.0000 Uani D U . . .
C146 C 0.6447(3) 0.3247(2) 0.0126(3) 0.0328 1.0000 Uani . . . . .
C147 C 0.8293(3) 0.2535(3) -0.0276(3) 0.0479 1.0000 Uani . . . . .
F25 F 0.90977(17) 0.29696(14) 0.34667(16) 0.0383 1.0000 Uani . . . . .
F26 F 1.02265(17) 0.33792(17) 0.39029(18) 0.0519 1.0000 Uani . . . . .
F27 F 0.9813(2) 0.28104(15) 0.2906(2) 0.0517 1.0000 Uani . . . . .
F28 F 1.0360(2) 0.54978(18) 0.3246(3) 0.0743 1.0000 Uani . . . . .
F29 F 0.9229(3) 0.58750(19) 0.3008(3) 0.0885 1.0000 Uani . . . . .
F30 F 0.9618(2) 0.58234(16) 0.2149(2) 0.0648 1.0000 Uani . . . . .
F31 F 0.60789(18) 0.32176(14) 0.32809(17) 0.0393 1.0000 Uani . . . . .
F32 F 0.69627(17) 0.28081(14) 0.30306(17) 0.0400 1.0000 Uani . . . . .
F33 F 0.5767(2) 0.27185(14) 0.22478(18) 0.0473 1.0000 Uani . . . . .
F34 F 0.6711(2) 0.57596(17) 0.2783(2) 0.0677 1.0000 Uani . . . . .
F35 F 0.55989(19) 0.57472(14) 0.18573(19) 0.0458 1.0000 Uani . . . . .
F36 F 0.5745(3) 0.53714(17) 0.2910(3) 0.0771 1.0000 Uani . . . . .
F43 F 0.8961(2) 0.2820(2) 0.0070(2) 0.0796 1.0000 Uani . . . . .
F44 F 0.8133(3) 0.2614(3) -0.1011(2) 0.0835 1.0000 Uani . . . . .
F45 F 0.8388(4) 0.1940(2) -0.0190(4) 0.1119 1.0000 Uani . . . . .
H1181 H 0.8326 0.3358 0.2001 0.0325 1.0000 Uiso R . . . .
H1201 H 1.0085 0.4430 0.3404 0.0390 1.0000 Uiso R . . . .
H1221 H 0.8316 0.5163 0.1610 0.0394 1.0000 Uiso R . . . .
H1261 H 0.6767 0.3277 0.1668 0.0322 1.0000 Uiso R . . . .
H1281 H 0.5925 0.4279 0.2885 0.0329 1.0000 Uiso R . . . .
H1301 H 0.6645 0.5131 0.1486 0.0339 1.0000 Uiso R . . . .
H1341 H 0.5978 0.4922 0.0192 0.0411 1.0000 Uiso R . . . .
H1361 H 0.6504 0.5776 -0.1342 0.0631 1.0000 Uiso R . . . .
H1381 H 0.8072 0.4674 0.0231 0.0430 1.0000 Uiso R . . . .
H1421 H 0.8270 0.3438 0.0623 0.0367 1.0000 Uiso R . . . .
H1441 H 0.6846 0.2176 -0.0807 0.0419 1.0000 Uiso R . . . .
H1461 H 0.6022 0.3405 0.0181 0.0399 1.0000 Uiso R . . . .
C139 C 0.5304(2) 0.56970(18) -0.0959(2) 0.0704 0.742(7) Uani D U P 4 1
F37 F 0.5266(4) 0.6132(3) -0.1436(4) 0.1092 0.742(7) Uani D U P 4 1
F38 F 0.5176(3) 0.5936(4) -0.0417(4) 0.1075 0.742(7) Uani D U P 4 1
F39 F 0.4781(3) 0.5279(3) -0.1308(4) 0.0903 0.742(7) Uani D U P 4 1
C239 C 0.5284(5) 0.5637(4) -0.1023(6) 0.0730 0.258(7) Uani D U P 4 2
F137 F 0.5289(9) 0.6231(6) -0.1016(11) 0.1086 0.258(7) Uani D U P 4 2
F138 F 0.4887(7) 0.5434(10) -0.0671(10) 0.1055 0.258(7) Uani D U P 4 2
F139 F 0.4963(7) 0.5442(8) -0.1718(8) 0.0908 0.258(7) Uani D U P 4 2
C140 C 0.7871(4) 0.5292(2) -0.1038(4) 0.0650 0.614(14) Uani D U P 5 1
F40 F 0.8607(5) 0.5204(6) -0.0567(7) 0.0781 0.614(14) Uani D U P 5 1
F41 F 0.7785(7) 0.5845(4) -0.1342(7) 0.0721 0.614(14) Uani D U P 5 1
F42 F 0.7645(7) 0.4863(4) -0.1583(5) 0.0713 0.614(14) Uani D U P 5 1
C240 C 0.8019(6) 0.5329(4) -0.0899(6) 0.0647 0.386(14) Uani D U P 5 2
F140 F 0.8706(6) 0.5428(9) -0.0314(10) 0.0776 0.386(14) Uani D U P 5 2
F141 F 0.7837(12) 0.5808(6) -0.1362(11) 0.0720 0.386(14) Uani D U P 5 2
F142 F 0.8056(10) 0.4827(6) -0.1261(9) 0.0729 0.386(14) Uani D U P 5 2
C148 C 0.5512(5) 0.2492(4) -0.0816(5) 0.0535 0.267(5) Uani D U P 6 1
F46 F 0.5549(8) 0.1894(6) -0.0903(9) 0.0840 0.267(5) Uani D U P 6 1
F47 F 0.5212(6) 0.2763(7) -0.1482(6) 0.0783 0.267(5) Uani D U P 6 1
F48 F 0.5073(6) 0.2603(8) -0.0476(8) 0.0664 0.267(5) Uani D U P 6 1
C248 C 0.54890(19) 0.24325(16) -0.07102(19) 0.0532 0.733(5) Uani D U P 6 2
F146 F 0.5458(3) 0.2017(3) -0.1217(3) 0.0833 0.733(5) Uani D U P 6 2
F147 F 0.4960(3) 0.2857(2) -0.1039(3) 0.0779 0.733(5) Uani D U P 6 2
F148 F 0.5357(3) 0.2162(3) -0.0185(3) 0.0684 0.733(5) Uani D U P 6 2

loop_
_atom_site_aniso_label
_atom_site_aniso_U_11
_atom_site_aniso_U_22
_atom_site_aniso_U_33
_atom_site_aniso_U_23
_atom_site_aniso_U_13
_atom_site_aniso_U_12
Ir1 0.02254(9) 0.02445(9) 0.02579(9) 0.00255(9) 0.00822(7) 0.00390(8)
N1 0.030(2) 0.025(2) 0.029(2) 0.0006(16) 0.0109(16) 0.0060(16)
N2 0.0254(19) 0.031(2) 0.032(2) 0.0048(16) 0.0107(17) 0.0075(16)
N3 0.031(2) 0.029(2) 0.0232(19) 0.0011(16) 0.0106(16) 0.0066(16)
N4 0.031(2) 0.028(2) 0.037(2) 0.0092(17) 0.0189(18) 0.0042(17)
N5 0.0202(19) 0.033(2) 0.037(2) 0.0074(18) 0.0007(17) 0.0003(16)
O1 0.042(2) 0.0315(18) 0.042(2) 0.0016(15) 0.0287(17) 0.0021(15)
C1 0.033(2) 0.029(3) 0.028(2) -0.0025(19) 0.014(2) -0.002(2)
C2 0.047(3) 0.040(3) 0.048(3) -0.001(2) 0.031(3) 0.006(2)
C3 0.034(2) 0.030(2) 0.046(3) 0.005(2) 0.024(2) 0.008(2)
C4 0.027(2) 0.048(3) 0.053(3) 0.015(3) 0.021(2) 0.006(3)
C5 0.021(2) 0.043(3) 0.042(3) 0.010(2) 0.005(2) 0.000(2)
C6 0.031(2) 0.040(3) 0.027(2) 0.003(2) 0.006(2) 0.012(2)
C7 0.037(3) 0.031(3) 0.028(2) 0.000(2) 0.013(2) 0.008(2)
C8 0.029(2) 0.023(2) 0.0133(18) -0.0010(15) 0.0077(16) 0.0096(17)
C9 0.037(3) 0.023(2) 0.023(2) 0.0052(18) 0.008(2) 0.001(2)
C10 0.052(3) 0.031(3) 0.033(3) -0.003(2) 0.011(2) 0.006(2)
C11 0.070(4) 0.030(3) 0.054(4) -0.011(3) 0.010(3) -0.005(3)
C12 0.046(3) 0.040(3) 0.071(5) -0.002(3) 0.012(3) -0.008(3)
C13 0.043(3) 0.044(3) 0.040(3) 0.005(2) 0.013(2) -0.006(3)
C14 0.034(3) 0.037(3) 0.029(2) 0.005(2) 0.013(2) -0.002(2)
C15 0.063(4) 0.032(3) 0.046(3) -0.007(2) 0.017(3) 0.011(3)
C16 0.089(5) 0.051(4) 0.071(5) 0.004(3) 0.035(4) 0.029(4)
C17 0.097(6) 0.081(6) 0.054(4) -0.017(4) 0.028(4) 0.029(5)
C18 0.033(2) 0.048(3) 0.044(3) -0.011(3) 0.020(2) -0.009(3)
C19 0.058(3) 0.052(3) 0.037(3) -0.002(2) 0.026(3) 0.006(3)
C20 0.040(3) 0.095(5) 0.035(3) -0.002(3) 0.013(3) 0.014(3)
C21 0.043(3) 0.022(2) 0.032(3) 0.0022(19) 0.019(2) 0.001(2)
C22 0.042(3) 0.036(3) 0.059(4) 0.001(3) 0.027(3) 0.004(2)
C23 0.051(3) 0.040(3) 0.079(5) 0.012(3) 0.037(3) 0.015(3)
C24 0.074(4) 0.032(3) 0.059(4) 0.012(3) 0.035(3) 0.010(3)
C25 0.069(4) 0.030(3) 0.051(3) 0.008(2) 0.036(3) 0.000(3)
C26 0.088(5) 0.027(3) 0.063(4) -0.006(3) 0.039(4) -0.003(3)
C27 0.107(6) 0.034(3) 0.048(4) -0.006(3) 0.044(4) -0.008(3)
C28 0.070(4) 0.033(3) 0.040(3) 0.001(2) 0.025(3) 0.005(3)
C29 0.049(3) 0.035(3) 0.036(3) 0.000(2) 0.026(2) -0.006(2)
C30 0.108(6) 0.034(3) 0.083(5) 0.009(3) 0.073(5) 0.012(3)
C31 0.053(3) 0.032(3) 0.030(3) -0.001(2) 0.017(2) -0.004(2)
C32 0.042(3) 0.034(3) 0.038(3) 0.005(2) 0.024(2) 0.000(2)
C33 0.063(4) 0.033(3) 0.057(4) -0.008(3) 0.040(3) 0.002(3)
C34 0.052(4) 0.043(3) 0.081(5) -0.002(3) 0.044(4) 0.009(3)
C35 0.036(3) 0.033(3) 0.065(4) 0.009(3) 0.029(3) 0.008(2)
C36 0.033(3) 0.024(2) 0.046(3) 0.009(2) 0.022(2) 0.003(2)
C37 0.020(2) 0.028(2) 0.050(3) 0.016(2) 0.009(2) 0.0091(19)
C38 0.038(3) 0.050(4) 0.053(4) 0.008(3) 0.014(3) 0.009(3)
C39 0.037(3) 0.055(4) 0.050(4) 0.010(3) 0.000(3) 0.000(3)
C40 0.048(3) 0.051(3) 0.029(3) 0.006(2) -0.003(2) -0.007(3)
C41 0.036(2) 0.039(3) 0.033(3) 0.003(2) 0.004(2) -0.003(2)
C42 0.046(3) 0.067(4) 0.035(3) 0.007(3) 0.009(3) 0.004(3)
Ir2 0.03040(11) 0.02393(10) 0.03380(11) 0.00432(9) 0.00047(8) -0.00276(9)
N6 0.036(2) 0.030(2) 0.0224(19) 0.0020(16) 0.0126(17) -0.0016(17)
N7 0.024(2) 0.028(2) 0.041(2) 0.0026(17) 0.0135(18) 0.0014(16)
N8 0.032(2) 0.025(2) 0.028(2) -0.0007(16) 0.0118(17) 0.0004(16)
O2 0.077(3) 0.0257(18) 0.0317(19) -0.0057(15) 0.0165(19) 0.0003(18)
C43 0.042(3) 0.022(2) 0.028(2) -0.0021(18) 0.015(2) 0.001(2)
C44 0.089(5) 0.039(3) 0.025(3) -0.003(2) 0.014(3) 0.005(3)
C45 0.050(3) 0.037(3) 0.023(2) 0.003(2) 0.008(2) -0.001(2)
C46 0.044(3) 0.032(3) 0.043(3) 0.010(2) 0.001(3) -0.012(2)
C47 0.023(2) 0.037(3) 0.067(4) 0.014(3) 0.015(3) -0.002(2)
C48 0.023(2) 0.039(3) 0.048(3) 0.002(2) 0.014(2) 0.002(2)
C49 0.029(2) 0.030(3) 0.041(3) 0.005(2) 0.015(2) 0.008(2)
C50 0.0209(18) 0.028(2) 0.0242(19) 0.002(2) 0.0068(16) 0.009(2)
C51 0.027(2) 0.023(2) 0.035(3) 0.0016(19) 0.009(2) 0.0030(19)
C52 0.043(3) 0.022(2) 0.043(3) 0.001(2) 0.018(2) 0.001(2)
C53 0.045(3) 0.029(3) 0.039(3) -0.011(2) 0.014(2) -0.008(2)
C54 0.042(3) 0.028(3) 0.046(3) -0.003(2) 0.016(3) -0.006(2)
C55 0.038(3) 0.034(3) 0.046(3) 0.000(2) 0.017(2) -0.007(2)
C56 0.032(2) 0.030(2) 0.033(3) 0.005(2) 0.011(2) 0.001(2)
C57 0.061(4) 0.030(3) 0.057(4) -0.019(3) 0.037(3) -0.015(3)
C58 0.089(5) 0.057(4) 0.060(4) -0.011(3) 0.047(4) -0.014(4)
C59 0.077(5) 0.050(4) 0.108(6) -0.016(4) 0.065(5) -0.002(4)
C60 0.040(3) 0.036(3) 0.035(3) -0.005(2) 0.017(2) -0.015(2)
C61 0.062(4) 0.044(3) 0.061(4) -0.006(3) 0.040(3) -0.006(3)
C62 0.059(4) 0.050(4) 0.041(3) -0.008(3) 0.015(3) -0.020(3)
C63 0.040(3) 0.023(2) 0.030(2) 0.0020(19) 0.013(2) 0.000(2)
C64 0.045(4) 0.044(5) 0.047(5) 0.009(4) 0.019(4) 0.004(4)
C65 0.048(4) 0.050(5) 0.052(5) 0.013(3) 0.018(4) 0.015(4)
C66 0.061(5) 0.032(3) 0.059(4) 0.015(3) 0.026(4) 0.013(3)
C67 0.058(3) 0.025(4) 0.049(4) 0.004(3) 0.026(3) -0.006(3)
C68 0.061(5) 0.031(4) 0.040(4) 0.010(3) 0.022(4) 0.001(4)
C69 0.055(4) 0.036(4) 0.033(3) 0.001(3) 0.015(4) -0.001(4)
C70 0.055(4) 0.022(3) 0.030(3) 0.002(2) 0.014(4) 0.001(4)
C71 0.051(3) 0.024(4) 0.032(4) -0.008(3) 0.023(3) -0.001(3)
C72 0.051(5) 0.051(5) 0.038(4) 0.007(3) 0.009(3) 0.003(4)
C163 0.041(3) 0.023(3) 0.029(3) 0.002(2) 0.013(2) 0.000(2)
C164 0.045(4) 0.044(5) 0.046(5) 0.008(4) 0.019(4) 0.005(4)
C165 0.048(4) 0.049(5) 0.051(5) 0.013(3) 0.018(4) 0.014(4)
C166 0.061(5) 0.032(3) 0.059(4) 0.015(3) 0.026(4) 0.012(3)
C167 0.059(4) 0.025(4) 0.049(4) 0.004(3) 0.026(3) -0.005(3)
C168 0.061(5) 0.032(4) 0.040(4) 0.010(3) 0.023(4) 0.001(4)
C169 0.055(4) 0.036(4) 0.034(4) 0.000(3) 0.015(4) 0.001(4)
C170 0.055(5) 0.022(3) 0.030(3) 0.003(3) 0.014(4) 0.001(4)
C171 0.051(4) 0.024(4) 0.032(4) -0.007(3) 0.024(3) 0.000(3)
C172 0.050(5) 0.050(5) 0.038(4) 0.007(4) 0.008(4) 0.003(4)
N9 0.052(4) 0.027(2) 0.034(2) 0.004(2) 0.001(2) -0.015(3)
N10 0.023(2) 0.039(3) 0.057(4) 0.015(3) -0.011(2) -0.001(2)
C73 0.086(6) 0.042(4) 0.043(5) 0.004(4) 0.036(4) 0.005(5)
C74 0.080(5) 0.027(3) 0.041(4) 0.006(3) 0.027(4) 0.002(4)
C75 0.106(6) 0.039(4) 0.044(4) 0.000(3) 0.034(4) -0.005(4)
C76 0.116(6) 0.058(5) 0.041(4) 0.009(4) 0.026(4) -0.009(5)
C77 0.096(6) 0.051(5) 0.037(4) 0.004(3) 0.006(4) -0.001(5)
C78 0.053(4) 0.030(3) 0.046(3) 0.006(3) -0.004(3) -0.005(4)
C79 0.031(3) 0.039(3) 0.040(4) 0.019(3) -0.008(3) -0.016(3)
C80 0.044(4) 0.053(5) 0.064(5) 0.021(4) -0.006(4) -0.007(3)
C81 0.049(5) 0.057(5) 0.077(5) 0.030(5) 0.003(4) 0.000(4)
C82 0.038(4) 0.054(5) 0.080(5) 0.031(5) 0.001(5) 0.000(4)
C83 0.031(3) 0.043(4) 0.067(5) 0.026(4) 0.003(4) -0.003(3)
C84 0.030(5) 0.051(4) 0.086(6) 0.010(5) 0.023(4) 0.014(4)
N109 0.051(4) 0.027(3) 0.034(3) 0.003(3) 0.000(3) -0.014(4)
N110 0.023(3) 0.039(3) 0.057(4) 0.016(3) -0.011(3) -0.002(2)
C173 0.087(6) 0.042(4) 0.044(5) 0.004(4) 0.036(4) 0.004(5)
C174 0.080(5) 0.028(3) 0.042(4) 0.006(3) 0.026(4) 0.001(4)
C175 0.106(6) 0.039(4) 0.046(4) 0.001(4) 0.033(5) -0.006(5)
C176 0.115(6) 0.058(5) 0.042(5) 0.009(4) 0.025(4) -0.008(5)
C177 0.095(6) 0.051(5) 0.037(4) 0.004(4) 0.006(4) -0.001(5)
C178 0.053(4) 0.031(3) 0.046(4) 0.006(3) -0.005(3) -0.006(4)
C179 0.031(3) 0.039(4) 0.041(4) 0.020(3) -0.007(3) -0.015(3)
C180 0.044(4) 0.053(5) 0.064(6) 0.021(4) -0.006(4) -0.007(4)
C181 0.049(5) 0.057(6) 0.077(5) 0.029(5) 0.003(4) 0.000(4)
C182 0.037(4) 0.054(5) 0.079(6) 0.031(5) 0.001(5) 0.000(4)
C183 0.031(3) 0.043(4) 0.067(5) 0.027(4) 0.003(4) -0.004(3)
C184 0.030(5) 0.051(5) 0.086(6) 0.010(5) 0.023(5) 0.014(5)
B1 0.026(2) 0.024(3) 0.032(3) 0.003(2) 0.013(2) -0.0007(19)
C85 0.023(2) 0.030(2) 0.029(2) 0.0029(18) 0.0141(19) -0.0010(17)
C86 0.031(2) 0.029(2) 0.031(3) 0.0092(19) 0.016(2) 0.007(2)
C87 0.032(2) 0.030(2) 0.034(3) -0.003(2) 0.014(2) 0.000(2)
C88 0.027(2) 0.040(3) 0.027(2) 0.001(2) 0.009(2) -0.001(2)
C89 0.027(2) 0.032(2) 0.033(3) 0.007(2) 0.018(2) 0.0070(19)
C90 0.028(2) 0.029(2) 0.030(3) 0.0017(19) 0.016(2) 0.0030(19)
C92 0.039(3) 0.043(3) 0.041(3) 0.008(2) 0.022(2) 0.009(2)
C93 0.026(2) 0.029(2) 0.023(2) 0.0020(18) 0.0087(18) -0.0058(18)
C94 0.028(2) 0.025(2) 0.027(2) 0.0042(19) 0.0033(19) -0.0056(19)
C95 0.018(2) 0.028(2) 0.038(3) 0.001(2) 0.009(2) -0.0007(18)
C96 0.022(2) 0.033(3) 0.041(3) -0.001(2) 0.013(2) 0.000(2)
C97 0.026(2) 0.031(3) 0.026(2) 0.0023(19) 0.0089(17) -0.0020(19)
C98 0.030(2) 0.019(2) 0.026(2) 0.0010(16) 0.0066(18) -0.0008(17)
C99 0.025(2) 0.034(3) 0.057(3) 0.009(2) 0.014(2) 0.001(2)
C100 0.034(2) 0.032(3) 0.036(2) 0.003(2) 0.019(2) 0.001(2)
C101 0.038(2) 0.024(2) 0.026(2) 0.005(2) 0.0131(19) -0.005(2)
C102 0.043(3) 0.029(2) 0.026(2) 0.0026(19) 0.014(2) -0.002(2)
C103 0.055(3) 0.032(3) 0.022(2) 0.0017(19) 0.016(2) -0.003(2)
C104 0.066(4) 0.028(3) 0.031(3) -0.005(2) 0.014(3) -0.005(3)
C105 0.049(3) 0.029(3) 0.039(3) -0.002(2) 0.005(3) -0.007(2)
C106 0.037(3) 0.030(3) 0.032(3) 0.005(2) 0.009(2) -0.002(2)
C107 0.075(4) 0.032(3) 0.055(4) -0.014(3) 0.042(3) -0.002(3)
C108 0.059(4) 0.042(3) 0.063(4) -0.011(3) 0.006(4) -0.014(3)
C109 0.036(3) 0.022(2) 0.029(2) -0.0009(18) 0.019(2) 0.0009(19)
C110 0.032(2) 0.028(2) 0.029(2) -0.0029(19) 0.014(2) -0.001(2)
C111 0.044(3) 0.025(2) 0.034(3) -0.005(2) 0.025(2) -0.006(2)
C112 0.051(3) 0.036(3) 0.030(3) 0.003(2) 0.021(2) -0.009(2)
C113 0.048(3) 0.035(3) 0.031(3) 0.004(2) 0.017(2) -0.002(2)
C114 0.035(3) 0.031(3) 0.028(3) 0.002(2) 0.014(2) -0.006(2)
C115 0.053(4) 0.047(3) 0.055(4) -0.006(3) 0.036(3) -0.016(3)
C116 0.042(3) 0.067(4) 0.035(3) 0.015(3) 0.010(3) -0.006(3)
F4 0.0375(16) 0.050(2) 0.0511(19) 0.0126(15) 0.0045(14) 0.0119(14)
F5 0.089(3) 0.074(3) 0.077(3) 0.046(2) 0.062(2) 0.039(2)
F6 0.0482(19) 0.0290(16) 0.054(2) 0.0094(14) 0.0146(16) 0.0098(14)
F7 0.055(2) 0.046(2) 0.157(4) 0.034(2) 0.072(3) 0.0204(17)
F8 0.051(2) 0.0321(17) 0.083(3) -0.0059(17) 0.0187(19) 0.0034(15)
F9 0.075(3) 0.051(2) 0.057(2) 0.0162(17) 0.0089(19) 0.0304(19)
F10 0.0409(16) 0.0480(17) 0.0404(17) 0.0189(14) 0.0159(14) 0.0068(14)
F11 0.071(2) 0.051(2) 0.056(2) 0.0132(15) 0.0479(18) 0.0106(16)
F12 0.0548(19) 0.0387(17) 0.0509(19) 0.0076(15) 0.0206(16) -0.0147(15)
F13 0.066(2) 0.076(3) 0.083(3) -0.034(2) 0.045(2) -0.002(2)
F14 0.128(5) 0.053(3) 0.192(6) 0.033(3) 0.112(5) 0.035(3)
F15 0.115(4) 0.124(4) 0.060(3) -0.032(3) 0.052(3) -0.005(3)
F16 0.073(3) 0.048(2) 0.142(5) -0.038(3) 0.017(3) -0.021(2)
F17 0.069(3) 0.121(4) 0.112(4) -0.047(3) 0.042(3) -0.056(3)
F18 0.069(3) 0.079(3) 0.082(3) -0.009(3) -0.008(2) -0.009(2)
F19 0.0435(18) 0.054(2) 0.063(2) 0.0009(17) 0.0253(17) -0.0159(16)
F20 0.087(3) 0.112(4) 0.125(4) -0.059(3) 0.088(3) -0.043(3)
F21 0.078(3) 0.079(3) 0.071(3) 0.022(2) 0.035(2) -0.033(2)
F22 0.067(3) 0.086(3) 0.074(3) 0.024(2) -0.010(2) -0.040(2)
F23 0.068(3) 0.208(7) 0.061(3) 0.016(4) 0.007(2) 0.066(4)
F24 0.074(3) 0.116(4) 0.054(2) 0.051(3) -0.005(2) -0.039(3)
C91 0.051(3) 0.032(3) 0.044(3) -0.002(3) 0.017(3) -0.013(3)
F1 0.063(3) 0.044(3) 0.067(3) 0.000(3) -0.020(3) -0.017(3)
F2 0.077(4) 0.044(3) 0.054(3) -0.008(3) 0.025(3) -0.027(3)
F3 0.103(4) 0.055(3) 0.105(5) -0.047(4) 0.068(5) -0.019(3)
C191 0.050(3) 0.032(3) 0.043(3) -0.003(2) 0.017(2) -0.011(2)
F101 0.061(3) 0.046(3) 0.070(3) 0.002(2) -0.021(3) -0.018(3)
F102 0.078(4) 0.041(2) 0.053(3) -0.007(2) 0.026(3) -0.026(3)
F103 0.103(4) 0.056(3) 0.104(5) -0.048(4) 0.074(4) -0.023(3)
B2 0.027(3) 0.027(3) 0.025(3) -0.002(2) 0.010(2) -0.001(2)
C117 0.029(2) 0.029(2) 0.031(3) -0.0029(19) 0.019(2) -0.0010(19)
C118 0.028(2) 0.030(2) 0.031(2) -0.0053(19) 0.019(2) -0.0027(19)
C119 0.025(2) 0.029(3) 0.034(2) -0.0033(18) 0.019(2) 0.0009(18)
C120 0.023(2) 0.035(3) 0.036(3) -0.004(2) 0.012(2) -0.001(2)
C121 0.030(3) 0.031(3) 0.044(3) -0.006(2) 0.018(2) -0.002(2)
C122 0.032(3) 0.025(2) 0.042(3) 0.002(2) 0.018(2) 0.004(2)
C123 0.026(2) 0.038(3) 0.035(3) -0.003(2) 0.015(2) 0.0008(19)
C124 0.033(3) 0.045(4) 0.067(4) -0.005(3) 0.009(3) -0.001(3)
C125 0.021(2) 0.023(2) 0.024(2) 0.0005(17) 0.0051(18) -0.0020(17)
C126 0.026(2) 0.022(2) 0.026(2) 0.0013(17) 0.0098(19) 0.0006(17)
C127 0.024(2) 0.029(2) 0.025(2) -0.0039(18) 0.0100(18) -0.0024(18)
C128 0.024(2) 0.034(2) 0.024(2) -0.0010(19) 0.0100(19) 0.0004(19)
C129 0.027(2) 0.027(2) 0.028(2) -0.0019(19) 0.0100(19) 0.0010(19)
C130 0.031(2) 0.026(2) 0.033(3) -0.0021(19) 0.017(2) 0.0012(19)
C131 0.034(3) 0.034(3) 0.035(3) 0.000(2) 0.020(2) 0.001(2)
C132 0.044(3) 0.028(3) 0.034(3) -0.003(2) 0.019(2) 0.004(2)
C133 0.042(3) 0.023(2) 0.032(3) -0.004(2) 0.019(2) -0.006(2)
C134 0.036(3) 0.031(3) 0.032(3) -0.004(2) 0.010(2) -0.003(2)
C135 0.059(3) 0.029(3) 0.034(3) 0.002(2) 0.013(3) 0.002(2)
C136 0.083(5) 0.034(3) 0.035(3) 0.006(2) 0.024(3) 0.007(3)
C137 0.085(4) 0.031(3) 0.043(3) 0.002(2) 0.042(3) 0.002(3)
C138 0.051(3) 0.025(2) 0.033(3) -0.003(2) 0.024(2) 0.004(2)
C141 0.036(2) 0.025(2) 0.022(2) 0.0048(19) 0.0141(18) 0.001(2)
C142 0.035(2) 0.031(3) 0.027(2) -0.0012(18) 0.015(2) -0.0055(19)
C143 0.039(3) 0.032(3) 0.031(3) -0.001(2) 0.018(2) 0.004(2)
C144 0.043(3) 0.033(3) 0.023(2) -0.0012(19) 0.013(2) 0.001(2)
C145 0.036(3) 0.037(3) 0.029(3) -0.003(2) 0.011(2) -0.001(2)
C146 0.031(2) 0.031(3) 0.036(3) -0.005(2) 0.015(2) 0.0017(19)
C147 0.046(3) 0.051(4) 0.047(3) -0.021(3) 0.021(3) -0.001(3)
F25 0.0401(16) 0.0386(16) 0.0406(16) 0.0070(13) 0.0218(13) -0.0015(13)
F26 0.0373(15) 0.0450(18) 0.0520(18) 0.0082(16) 0.0000(13) -0.0035(15)
F27 0.075(2) 0.0367(17) 0.058(2) 0.0078(15) 0.0427(19) 0.0253(17)
F28 0.056(2) 0.045(2) 0.087(3) 0.001(2) 0.000(2) -0.0219(18)
F29 0.086(3) 0.046(2) 0.143(5) -0.053(3) 0.060(3) -0.022(2)
F30 0.054(2) 0.0336(18) 0.088(3) 0.0135(18) 0.015(2) -0.0096(15)
F31 0.0468(17) 0.0441(16) 0.0385(16) 0.0090(12) 0.0293(14) 0.0066(13)
F32 0.0456(17) 0.0363(16) 0.0466(17) 0.0134(13) 0.0280(14) 0.0127(13)
F33 0.060(2) 0.0324(16) 0.0411(18) 0.0031(13) 0.0144(16) -0.0171(15)
F34 0.053(2) 0.045(2) 0.082(3) -0.0365(19) 0.0078(19) 0.0052(17)
F35 0.0507(19) 0.0295(16) 0.0496(19) -0.0055(14) 0.0149(15) 0.0058(14)
F36 0.147(4) 0.0388(19) 0.095(3) 0.0084(19) 0.099(3) 0.023(2)
F43 0.040(2) 0.116(4) 0.076(3) -0.045(3) 0.0189(19) 0.000(2)
F44 0.072(3) 0.133(4) 0.057(3) -0.009(3) 0.040(2) 0.003(3)
F45 0.140(5) 0.055(3) 0.216(7) 0.033(3) 0.147(5) 0.041(3)
C139 0.063(4) 0.062(4) 0.066(4) 0.012(3) 0.009(3) 0.012(3)
F37 0.090(4) 0.076(4) 0.128(7) 0.055(4) 0.017(5) 0.021(3)
F38 0.086(4) 0.131(6) 0.082(4) -0.015(4) 0.016(3) 0.060(4)
F39 0.052(3) 0.056(3) 0.125(6) -0.007(3) 0.005(3) 0.000(2)
C239 0.064(4) 0.063(4) 0.068(4) 0.011(3) 0.007(3) 0.013(3)
F137 0.089(4) 0.074(4) 0.129(7) 0.053(5) 0.017(5) 0.020(3)
F138 0.085(5) 0.131(6) 0.081(5) -0.010(4) 0.018(4) 0.056(4)
F139 0.054(3) 0.059(4) 0.123(6) -0.008(4) 0.005(3) 0.002(3)
C140 0.111(5) 0.047(3) 0.067(4) 0.016(3) 0.066(4) 0.016(4)
F40 0.093(4) 0.096(8) 0.086(7) 0.032(5) 0.078(4) 0.032(4)
F41 0.134(4) 0.043(2) 0.080(3) 0.011(2) 0.084(3) 0.002(2)
F42 0.130(8) 0.049(3) 0.067(5) 0.010(4) 0.073(5) 0.025(5)
C240 0.111(5) 0.047(3) 0.067(4) 0.015(3) 0.067(4) 0.017(4)
F140 0.093(4) 0.096(8) 0.087(7) 0.031(5) 0.079(4) 0.033(4)
F141 0.134(4) 0.043(2) 0.080(3) 0.011(2) 0.084(3) 0.002(2)
F142 0.131(8) 0.049(3) 0.069(5) 0.011(4) 0.072(5) 0.024(5)
C148 0.038(3) 0.062(4) 0.051(3) -0.025(3) 0.011(3) -0.003(3)
F46 0.064(3) 0.088(4) 0.091(6) -0.062(4) 0.025(4) -0.027(3)
F47 0.039(3) 0.071(4) 0.085(4) -0.003(4) -0.010(3) 0.004(3)
F48 0.042(3) 0.085(4) 0.070(4) -0.010(3) 0.022(3) -0.018(3)
C248 0.039(3) 0.061(3) 0.050(3) -0.024(3) 0.010(3) -0.002(3)
F146 0.063(3) 0.090(4) 0.090(5) -0.063(4) 0.028(3) -0.027(3)
F147 0.038(3) 0.069(3) 0.086(4) -0.003(3) -0.010(2) 0.005(2)
F148 0.044(3) 0.085(4) 0.071(3) -0.007(3) 0.021(2) -0.021(3)

loop_
_atom_type_symbol
_atom_type_scat_dispersion_real
_atom_type_scat_dispersion_imag
_atom_type_scat_Cromer_Mann_a1
_atom_type_scat_Cromer_Mann_b1
_atom_type_scat_Cromer_Mann_a2
_atom_type_scat_Cromer_Mann_b2
_atom_type_scat_Cromer_Mann_a3
_atom_type_scat_Cromer_Mann_b3
_atom_type_scat_Cromer_Mann_a4
_atom_type_scat_Cromer_Mann_b4
_atom_type_scat_Cromer_Mann_c
_atom_type_scat_source
C 0.0181 0.0091 2.3100 20.8439 1.0200 10.2075 1.5886 0.5687 0.8650 51.6512 0.2156 'International Tables Vol C 4.2.6.8 and 6.1.1.4'
H 0.0000 0.0000 0.4930 10.5109 0.3229 26.1257 0.1402 3.1424 0.0408 57.7998 0.0030 'International Tables Vol C 4.2.6.8 and 6.1.1.4'
B 0.0090 0.0039 2.0545 23.2185 1.3326 1.0210 1.0979 60.3498 0.7068 0.1403 -0.1932 'International Tables Vol C 4.2.6.8 and 6.1.1.4'
N 0.0311 0.0180 12.2126 0.0057 3.1322 9.8933 2.0125 28.9975 1.1663 0.5826 -11.5290 'International Tables Vol C 4.2.6.8 and 6.1.1.4'
O 0.0492 0.0322 3.0485 13.2771 2.2868 5.7011 1.5463 0.3239 0.8670 32.9089 0.2508 'International Tables Vol C 4.2.6.8 and 6.1.1.4'
F 0.0727 0.0534 3.5392 10.2825 2.6412 4.2944 1.5170 0.2615 1.0243 26.1476 0.2776 'International Tables Vol C 4.2.6.8 and 6.1.1.4'
Ir -4.7710 6.5667 27.3049 1.5928 16.7296 8.8655 15.6115 0.4179 5.8338 45.0011 11.4722 'International Tables Vol C 4.2.6.8 and 6.1.1.4'

loop_
_geom_angle_atom_site_label_1
_geom_angle_atom_site_label_2
_geom_angle_atom_site_label_3
_geom_angle
_geom_angle_publ_flag
N1 Ir1 N4 104.94(14) yes
N1 Ir1 N5 93.05(15) yes
N4 Ir1 N5 76.85(16) yes
N1 Ir1 C8 94.14(16) yes
N4 Ir1 C8 106.51(15) yes
N5 Ir1 C8 170.95(17) yes
Ir1 N1 C1 143.8(3) yes
Ir1 N1 C3 110.6(3) yes
C1 N1 C3 104.7(4) yes
C5 N2 C6 122.1(4) yes
C5 N2 C8 126.5(4) yes
C6 N2 C8 111.4(4) yes
C7 N3 C8 111.3(4) yes
C7 N3 C9 120.2(4) yes
C8 N3 C9 127.0(4) yes
Ir1 N4 C32 130.2(3) yes
Ir1 N4 C36 110.9(3) yes
C32 N4 C36 117.3(4) yes
Ir1 N5 C37 114.2(3) yes
Ir1 N5 C41 125.1(4) yes
C37 N5 C41 120.0(4) yes
C1 O1 C2 105.8(4) yes
O1 C1 N1 116.6(4) yes
O1 C1 C21 115.1(4) yes
N1 C1 C21 127.9(4) yes
O1 C2 C3 102.3(4) yes
O1 C2 H21 111.2 no
C3 C2 H21 112.2 no
O1 C2 H22 110.1 no
C3 C2 H22 110.8 no
H21 C2 H22 110.0 no
C2 C3 N1 101.2(4) yes
C2 C3 C4 113.1(4) yes
N1 C3 C4 107.4(4) yes
C2 C3 H31 110.8 no
N1 C3 H31 111.7 no
C4 C3 H31 112.0 no
C3 C4 C5 116.9(4) yes
C3 C4 H41 109.5 no
C5 C4 H41 107.1 no
C3 C4 H42 107.0 no
C5 C4 H42 108.6 no
H41 C4 H42 107.4 no
C4 C5 N2 114.7(5) yes
C4 C5 H51 107.2 no
N2 C5 H51 108.4 no
C4 C5 H52 109.9 no
N2 C5 H52 108.4 no
H51 C5 H52 108.0 no
N2 C6 C7 107.1(4) yes
N2 C6 H61 125.2 no
C7 C6 H61 127.6 no
N3 C7 C6 106.4(4) yes
N3 C7 H71 125.3 no
C6 C7 H71 128.3 no
N3 C8 Ir1 126.2(3) yes
N3 C8 N2 103.7(4) yes
Ir1 C8 N2 130.0(3) yes
N3 C9 C10 117.5(5) yes
N3 C9 C14 119.8(4) yes
C10 C9 C14 122.6(5) yes
C9 C10 C11 116.3(6) yes
C9 C10 C15 122.1(5) yes
C11 C10 C15 121.5(5) yes
C10 C11 C12 122.0(6) yes
C10 C11 H111 118.8 no
C12 C11 H111 119.2 no
C11 C12 C13 120.6(6) yes
C11 C12 H121 119.5 no
C13 C12 H121 119.9 no
C12 C13 C14 121.2(6) yes
C12 C13 H131 118.7 no
C14 C13 H131 120.2 no
C13 C14 C9 117.2(5) yes
C13 C14 C18 120.2(5) yes
C9 C14 C18 122.5(4) yes
C10 C15 C16 109.3(6) yes
C10 C15 C17 113.1(6) yes
C16 C15 C17 111.7(6) yes
C10 C15 H151 109.2 no
C16 C15 H151 106.3 no
C17 C15 H151 106.9 no
C15 C16 H161 107.8 no
C15 C16 H162 107.4 no
H161 C16 H162 110.5 no
C15 C16 H163 109.7 no
H161 C16 H163 110.9 no
H162 C16 H163 110.5 no
C15 C17 H171 109.5 no
C15 C17 H172 110.4 no
H171 C17 H172 109.3 no
C15 C17 H173 110.1 no
H171 C17 H173 108.1 no
H172 C17 H173 109.4 no
C14 C18 C19 112.2(4) yes
C14 C18 C20 109.5(5) yes
C19 C18 C20 110.9(4) yes
C14 C18 H181 108.9 no
C19 C18 H181 108.9 no
C20 C18 H181 106.2 no
C18 C19 H191 111.0 no
C18 C19 H192 109.3 no
H191 C19 H192 108.6 no
C18 C19 H193 110.1 no
H191 C19 H193 109.5 no
H192 C19 H193 108.3 no
C18 C20 H201 110.7 no
C18 C20 H202 108.6 no
H201 C20 H202 109.2 no
C18 C20 H203 109.5 no
H201 C20 H203 109.8 no
H202 C20 H203 109.0 no
C1 C21 C22 113.7(4) yes
C1 C21 C28 107.5(4) yes
C22 C21 C28 108.0(5) yes
C1 C21 C29 110.2(4) yes
C22 C21 C29 108.8(4) yes
C28 C21 C29 108.6(4) yes
C21 C22 C23 110.9(5) yes
C21 C22 H221 109.8 no
C23 C22 H221 108.6 no
C21 C22 H222 109.1 no
C23 C22 H222 109.0 no
H221 C22 H222 109.5 no
C22 C23 C24 108.9(5) yes
C22 C23 C30 110.2(5) yes
C24 C23 C30 108.7(6) yes
C22 C23 H231 108.9 no
C24 C23 H231 109.4 no
C30 C23 H231 110.7 no
C23 C24 C25 109.6(5) yes
C23 C24 H241 109.6 no
C25 C24 H241 111.0 no
C23 C24 H242 108.1 no
C25 C24 H242 109.2 no
H241 C24 H242 109.3 no
C24 C25 C26 109.4(5) yes
C24 C25 C29 109.6(5) yes
C26 C25 C29 109.6(5) yes
C24 C25 H251 110.8 no
C26 C25 H251 108.9 no
C29 C25 H251 108.6 no
C25 C26 C27 109.2(5) yes
C25 C26 H261 109.2 no
C27 C26 H261 109.7 no
C25 C26 H262 108.9 no
C27 C26 H262 111.0 no
H261 C26 H262 108.8 no
C26 C27 C28 108.8(5) yes
C26 C27 C30 110.1(6) yes
C28 C27 C30 109.8(6) yes
C26 C27 H271 109.4 no
C28 C27 H271 109.1 no
C30 C27 H271 109.7 no
C27 C28 C21 110.7(5) yes
C27 C28 H281 110.4 no
C21 C28 H281 109.8 no
C27 C28 H282 107.1 no
C21 C28 H282 110.4 no
H281 C28 H282 108.4 no
C25 C29 C21 109.7(4) yes
C25 C29 H291 109.8 no
C21 C29 H291 108.9 no
C25 C29 H292 109.0 no
C21 C29 H292 109.8 no
H291 C29 H292 109.7 no
C23 C30 C27 110.1(5) yes
C23 C30 H301 108.4 no
C27 C30 H301 109.6 no
C23 C30 H302 109.3 no
C27 C30 H302 109.6 no
H301 C30 H302 109.8 no
C32 C31 H311 112.2 no
C32 C31 H312 109.7 no
H311 C31 H312 108.6 no
C32 C31 H313 109.6 no
H311 C31 H313 108.0 no
H312 C31 H313 108.6 no
C31 C32 N4 117.8(4) yes
C31 C32 C33 119.6(5) yes
N4 C32 C33 122.6(5) yes
C32 C33 C34 119.4(6) yes
C32 C33 H331 120.2 no
C34 C33 H331 120.4 no
C33 C34 C35 120.6(5) yes
C33 C34 H341 119.4 no
C35 C34 H341 120.0 no
C34 C35 C36 118.6(5) yes
C34 C35 H351 121.2 no
C36 C35 H351 120.1 no
C35 C36 N4 121.5(5) yes
C35 C36 C37 121.8(5) yes
N4 C36 C37 116.7(4) yes
C36 C37 N5 117.0(4) yes
C36 C37 C38 122.2(5) yes
N5 C37 C38 120.8(5) yes
C37 C38 C39 119.1(6) yes
C37 C38 H381 120.4 no
C39 C38 H381 120.5 no
C38 C39 C40 120.8(5) yes
C38 C39 H391 119.3 no
C40 C39 H391 119.9 no
C39 C40 C41 118.3(5) yes
C39 C40 H401 121.5 no
C41 C40 H401 120.2 no
C40 C41 N5 121.0(5) yes
C40 C41 C42 118.0(5) yes
N5 C41 C42 121.0(5) yes
C41 C42 H421 109.9 no
C41 C42 H422 110.8 no
H421 C42 H422 107.8 no
C41 C42 H423 109.6 no
H421 C42 H423 108.9 no
H422 C42 H423 109.8 no
N6 Ir2 C50 94.09(18) yes
N6 Ir2 N9 105.02(17) yes
C50 Ir2 N9 103.66(15) yes
N6 Ir2 N10 93.98(18) yes
C50 Ir2 N10 171.5(2) yes
N9 Ir2 N10 76.73(13) yes
N6 Ir2 C50 94.09(18) yes
N6 Ir2 N109 110.8(3) yes
C50 Ir2 N109 114.4(3) yes
N6 Ir2 N110 90.0(4) yes
C50 Ir2 N110 165.2(4) yes
N109 Ir2 N110 77.1(2) yes
Ir2 N6 C43 141.3(3) yes
Ir2 N6 C45 110.3(3) yes
C43 N6 C45 105.8(4) yes
C47 N7 C48 123.3(4) yes
C47 N7 C50 125.2(4) yes
C48 N7 C50 111.5(4) yes
C49 N8 C50 110.5(4) yes
C49 N8 C51 120.3(4) yes
C50 N8 C51 129.3(4) yes
C43 O2 C44 106.7(4) yes
O2 C43 N6 116.1(4) yes
O2 C43 C63 113.3(3) yes
N6 C43 C63 130.3(3) yes
O2 C43 N6 116.1(4) yes
O2 C43 C163 110.6(3) yes
N6 C43 C163 133.4(3) yes
O2 C44 C45 102.4(4) yes
O2 C44 H441 110.1 no
C45 C44 H441 111.9 no
O2 C44 H442 111.7 no
C45 C44 H442 111.6 no
H441 C44 H442 109.0 no
C44 C45 N6 102.3(4) yes
C44 C45 C46 111.9(5) yes
N6 C45 C46 108.6(4) yes
C44 C45 H451 111.6 no
N6 C45 H451 110.9 no
C46 C45 H451 111.2 no
C45 C46 C47 113.7(4) yes
C45 C46 H461 109.1 no
C47 C46 H461 109.2 no
C45 C46 H462 107.0 no
C47 C46 H462 107.6 no
H461 C46 H462 110.2 no
C46 C47 N7 114.1(5) yes
C46 C47 H471 108.3 no
N7 C47 H471 107.5 no
C46 C47 H472 109.6 no
N7 C47 H472 108.4 no
H471 C47 H472 108.9 no
N7 C48 C49 107.2(4) yes
N7 C48 H481 125.4 no
C49 C48 H481 127.4 no
N8 C49 C48 107.1(4) yes
N8 C49 H491 126.2 no
C48 C49 H491 126.7 no
N8 C50 Ir2 125.7(3) yes
N8 C50 N7 103.7(4) yes
Ir2 C50 N7 130.0(4) yes
N8 C51 C52 118.3(4) yes
N8 C51 C56 117.4(4) yes
C52 C51 C56 124.1(5) yes
C51 C52 C53 116.6(5) yes
C51 C52 C57 123.6(5) yes
C53 C52 C57 119.8(5) yes
C52 C53 C54 121.3(5) yes
C52 C53 H531 118.7 no
C54 C53 H531 120.0 no
C53 C54 C55 120.2(5) yes
C53 C54 H541 119.7 no
C55 C54 H541 120.1 no
C54 C55 C56 121.8(5) yes
C54 C55 H551 119.4 no
C56 C55 H551 118.8 no
C55 C56 C51 115.9(5) yes
C55 C56 C60 119.6(5) yes
C51 C56 C60 124.6(4) yes
C52 C57 C58 113.5(5) yes
C52 C57 C59 109.5(5) yes
C58 C57 C59 111.6(6) yes
C52 C57 H571 107.6 no
C58 C57 H571 108.6 no
C59 C57 H571 105.5 no
C57 C58 H581 110.7 no
C57 C58 H582 109.4 no
H581 C58 H582 107.5 no
C57 C58 H583 111.0 no
H581 C58 H583 109.0 no
H582 C58 H583 109.1 no
C57 C59 H591 110.4 no
C57 C59 H592 108.6 no
H591 C59 H592 110.5 no
C57 C59 H593 107.7 no
H591 C59 H593 110.0 no
H592 C59 H593 109.6 no
C56 C60 C61 111.7(5) yes
C56 C60 C62 111.4(5) yes
C61 C60 C62 109.5(5) yes
C56 C60 H601 107.8 no
C61 C60 H601 107.4 no
C62 C60 H601 108.9 no
C60 C61 H611 111.3 no
C60 C61 H612 108.9 no
H611 C61 H612 109.1 no
C60 C61 H613 110.2 no
H611 C61 H613 109.1 no
H612 C61 H613 108.2 no
C60 C62 H621 109.4 no
C60 C62 H622 108.0 no
H621 C62 H622 110.7 no
C60 C62 H623 109.8 no
H621 C62 H623 109.5 no
H622 C62 H623 109.5 no
C43 C63 C64 110.77(9) yes
C43 C63 C70 111.73(9) yes
C64 C63 C70 108.81(9) yes
C43 C63 C71 107.11(9) yes
C64 C63 C71 109.73(9) yes
C70 C63 C71 108.65(9) yes
C63 C64 C65 109.55(9) yes
C63 C64 H641 110.6 no
C65 C64 H641 113.3 no
C63 C64 H642 107.2 no
C65 C64 H642 106.8 no
H641 C64 H642 109.2 no
C64 C65 C66 107.94(9) yes
C64 C65 C72 107.67(9) yes
C66 C65 C72 111.62(9) yes
C64 C65 H651 111.4 no
C66 C65 H651 111.2 no
C72 C65 H651 106.9 no
C65 C66 C67 109.40(9) yes
C65 C66 H661 109.3 no
C67 C66 H661 108.8 no
C65 C66 H662 110.0 no
C67 C66 H662 109.3 no
H661 C66 H662 109.9 no
C66 C67 C68 111.32(9) yes
C66 C67 C71 108.31(9) yes
C68 C67 C71 109.98(9) yes
C66 C67 H671 108.3 no
C68 C67 H671 109.7 no
C71 C67 H671 109.2 no
C67 C68 C69 108.91(9) yes
C67 C68 H681 108.9 no
C69 C68 H681 109.8 no
C67 C68 H682 110.7 no
C69 C68 H682 108.8 no
H681 C68 H682 109.8 no
C68 C69 C70 110.78(9) yes
C68 C69 C72 110.69(9) yes
C70 C69 C72 105.76(9) yes
C68 C69 H691 110.3 no
C70 C69 H691 110.4 no
C72 C69 H691 108.9 no
C69 C70 C63 110.65(9) yes
C69 C70 H701 105.4 no
C63 C70 H701 109.8 no
C69 C70 H702 111.1 no
C63 C70 H702 109.0 no
H701 C70 H702 110.8 no
C63 C71 C67 109.71(9) yes
C63 C71 H711 108.9 no
C67 C71 H711 108.8 no
C63 C71 H712 110.3 no
C67 C71 H712 110.1 no
H711 C71 H712 109.1 no
C69 C72 C65 110.76(9) yes
C69 C72 H721 106.1 no
C65 C72 H721 109.5 no
C69 C72 H722 110.7 no
C65 C72 H722 110.0 no
H721 C72 H722 109.7 no
C43 C163 C164 110.78(9) yes
C43 C163 C170 111.75(9) yes
C164 C163 C170 108.79(9) yes
C43 C163 C171 107.10(9) yes
C164 C163 C171 109.75(9) yes
C170 C163 C171 108.64(9) yes
C163 C164 C165 109.57(9) yes
C163 C164 H1641 111.7 no
C165 C164 H1641 112.4 no
C163 C164 H1642 106.6 no
C165 C164 H1642 106.4 no
H1641 C164 H1642 109.9 no
C164 C165 C166 107.95(10) yes
C164 C165 C172 107.67(10) yes
C166 C165 C172 111.62(9) yes
C164 C165 H1651 111.2 no
C166 C165 H1651 110.8 no
C172 C165 H1651 107.6 no
C165 C166 C167 109.40(9) yes
C165 C166 H1661 110.3 no
C167 C166 H1661 109.0 no
C165 C166 H1662 108.9 no
C167 C166 H1662 109.5 no
H1661 C166 H1662 109.7 no
C166 C167 C168 111.33(9) yes
C166 C167 C171 108.29(9) yes
C168 C167 C171 109.98(9) yes
C166 C167 H1671 108.4 no
C168 C167 H1671 110.6 no
C171 C167 H1671 108.1 no
C167 C168 C169 108.88(9) yes
C167 C168 H1681 109.0 no
C169 C168 H1681 108.9 no
C167 C168 H1682 108.3 no
C169 C168 H1682 111.9 no
H1681 C168 H1682 109.8 no
C168 C169 C170 110.81(9) yes
C168 C169 C172 110.67(9) yes
C170 C169 C172 105.73(10) yes
C168 C169 H1691 109.2 no
C170 C169 H1691 109.9 no
C172 C169 H1691 110.6 no
C169 C170 C163 110.64(9) yes
C169 C170 H1701 112.1 no
C163 C170 H1701 108.4 no
C169 C170 H1702 106.0 no
C163 C170 H1702 109.1 no
H1701 C170 H1702 110.5 no
C163 C171 C167 109.72(9) yes
C163 C171 H1711 111.3 no
C167 C171 H1711 111.2 no
C163 C171 H1712 107.1 no
C167 C171 H1712 107.8 no
H1711 C171 H1712 109.6 no
C165 C172 C169 110.78(9) yes
C165 C172 H1721 111.1 no
C169 C172 H1721 110.2 no
C165 C172 H1722 108.8 no
C169 C172 H1722 106.3 no
H1721 C172 H1722 109.5 no
Ir2 N9 C74 130.93(9) yes
Ir2 N9 C78 108.04(9) yes
C74 N9 C78 120.12(8) yes
Ir2 N10 C79 112.89(9) yes
Ir2 N10 C83 124.91(9) yes
C79 N10 C83 121.59(8) yes
C74 C73 H731 108.9 no
C74 C73 H732 108.4 no
H731 C73 H732 108.9 no
C74 C73 H733 111.9 no
H731 C73 H733 109.3 no
H732 C73 H733 109.4 no
C73 C74 N9 119.19(8) yes
C73 C74 C75 121.69(8) yes
N9 C74 C75 119.11(8) yes
C74 C75 C76 120.23(9) yes
C74 C75 H751 120.1 no
C76 C75 H751 119.6 no
C75 C76 C77 123.67(9) yes
C75 C76 H761 118.3 no
C77 C76 H761 118.0 no
C76 C77 C78 112.59(9) yes
C76 C77 H771 129.7 no
C78 C77 H771 117.7 no
C77 C78 N9 123.52(8) yes
C77 C78 C79 118.72(8) yes
N9 C78 C79 117.72(7) yes
C78 C79 N10 119.04(8) yes
C78 C79 C80 121.09(8) yes
N10 C79 C80 119.50(8) yes
C79 C80 C81 116.51(9) yes
C79 C80 H801 120.7 no
C81 C80 H801 122.8 no
C80 C81 C82 124.75(9) yes
C80 C81 H811 117.0 no
C82 C81 H811 118.2 no
C81 C82 C83 114.75(9) yes
C81 C82 H821 122.4 no
C83 C82 H821 122.8 no
C82 C83 N10 122.87(8) yes
C82 C83 C84 114.78(8) yes
N10 C83 C84 122.30(8) yes
C83 C84 H841 109.9 no
C83 C84 H842 108.3 no
H841 C84 H842 109.6 no
C83 C84 H843 109.8 no
H841 C84 H843 109.4 no
H842 C84 H843 109.8 no
Ir2 N109 C174 130.80(10) yes
Ir2 N109 C178 108.10(10) yes
C174 N109 C178 120.16(9) yes
Ir2 N110 C179 112.78(9) yes
Ir2 N110 C183 125.16(9) yes
C179 N110 C183 121.64(9) yes
C174 C173 H1731 107.4 no
C174 C173 H1732 106.8 no
H1731 C173 H1732 111.6 no
C174 C173 H1733 108.9 no
H1731 C173 H1733 111.0 no
H1732 C173 H1733 111.2 no
C173 C174 N109 119.03(9) yes
C173 C174 C175 121.59(9) yes
N109 C174 C175 118.99(10) yes
C174 C175 C176 120.22(10) yes
C174 C175 H1751 119.1 no
C176 C175 H1751 120.7 no
C175 C176 C177 123.67(10) yes
C175 C176 H1761 116.7 no
C177 C176 H1761 119.6 no
C176 C177 C178 112.52(9) yes
C176 C177 H1771 121.9 no
C178 C177 H1771 125.6 no
N109 C178 C177 123.43(9) yes
N109 C178 C179 117.66(9) yes
C177 C178 C179 118.68(9) yes
C178 C179 N110 118.89(9) yes
C178 C179 C180 121.13(10) yes
N110 C179 C180 119.59(9) yes
C179 C180 C181 116.52(9) yes
C179 C180 H1801 120.7 no
C181 C180 H1801 122.7 no
C180 C181 C182 124.69(9) yes
C180 C181 H1811 116.5 no
C182 C181 H1811 118.8 no
C181 C182 C183 114.64(9) yes
C181 C182 H1821 121.4 no
C183 C182 H1821 124.0 no
C182 C183 N110 122.71(9) yes
C182 C183 C184 114.69(10) yes
N110 C183 C184 122.28(10) yes
C183 C184 H1841 110.9 no
C183 C184 H1842 108.6 no
H1841 C184 H1842 109.6 no
C183 C184 H1843 109.1 no
H1841 C184 H1843 109.4 no
H1842 C184 H1843 109.2 no
C85 B1 C93 102.2(4) yes
C85 B1 C101 113.6(4) yes
C93 B1 C101 111.7(4) yes
C85 B1 C109 113.0(4) yes
C93 B1 C109 113.8(4) yes
C101 B1 C109 103.1(4) yes
B1 C85 C86 120.3(4) yes
B1 C85 C90 122.8(4) yes
C86 C85 C90 116.4(4) yes
C85 C86 C87 122.6(4) yes
C85 C86 H861 118.4 no
C87 C86 H861 119.0 no
C86 C87 C88 120.5(4) yes
C86 C87 C91 119.9(4) yes
C88 C87 C91 119.1(4) yes
C86 C87 C88 120.5(4) yes
C86 C87 C191 119.9(3) yes
C88 C87 C191 119.6(3) yes
C87 C88 C89 118.9(4) yes
C87 C88 H881 121.0 no
C89 C88 H881 120.1 no
C88 C89 C90 119.8(4) yes
C88 C89 C92 118.8(4) yes
C90 C89 C92 121.5(5) yes
C89 C90 C85 121.7(5) yes
C89 C90 H901 118.9 no
C85 C90 H901 119.4 no
C89 C92 F4 113.1(5) yes
C89 C92 F5 111.3(4) yes
F4 C92 F5 106.5(5) yes
C89 C92 F6 113.3(4) yes
F4 C92 F6 106.8(4) yes
F5 C92 F6 105.2(5) yes
B1 C93 C94 125.9(4) yes
B1 C93 C98 119.4(4) yes
C94 C93 C98 114.4(4) yes
C93 C94 C95 123.1(4) yes
C93 C94 H941 118.2 no
C95 C94 H941 118.7 no
C94 C95 C96 120.7(4) yes
C94 C95 C99 119.5(4) yes
C96 C95 C99 119.7(4) yes
C95 C96 C97 117.9(4) yes
C95 C96 H961 121.1 no
C97 C96 H961 120.9 no
C96 C97 C98 120.6(4) yes
C96 C97 C100 119.7(4) yes
C98 C97 C100 119.8(4) yes
C93 C98 C97 123.4(4) yes
C93 C98 H981 119.1 no
C97 C98 H981 117.5 no
C95 C99 F7 113.0(4) yes
C95 C99 F8 112.3(4) yes
F7 C99 F8 107.1(5) yes
C95 C99 F9 111.7(5) yes
F7 C99 F9 106.9(5) yes
F8 C99 F9 105.4(4) yes
C97 C100 F10 112.4(4) yes
C97 C100 F11 112.3(4) yes
F10 C100 F11 106.4(4) yes
C97 C100 F12 112.6(4) yes
F10 C100 F12 106.0(4) yes
F11 C100 F12 106.6(4) yes
B1 C101 C102 120.5(4) yes
B1 C101 C106 122.8(4) yes
C102 C101 C106 115.8(5) yes
C101 C102 C103 121.8(5) yes
C101 C102 H1021 119.5 no
C103 C102 H1021 118.6 no
C102 C103 C104 121.5(5) yes
C102 C103 C107 120.7(5) yes
C104 C103 C107 117.7(5) yes
C103 C104 C105 117.8(5) yes
C103 C104 H1041 121.0 no
C105 C104 H1041 121.2 no
C104 C105 C106 121.1(5) yes
C104 C105 C108 120.3(6) yes
C106 C105 C108 118.4(6) yes
C105 C106 C101 121.9(5) yes
C105 C106 H1061 118.9 no
C101 C106 H1061 119.1 no
C103 C107 F13 113.2(4) yes
C103 C107 F14 111.6(5) yes
F13 C107 F14 109.7(6) yes
C103 C107 F15 111.3(6) yes
F13 C107 F15 105.0(6) yes
F14 C107 F15 105.7(6) yes
C105 C108 F16 111.9(6) yes
C105 C108 F17 113.6(6) yes
F16 C108 F17 107.7(6) yes
C105 C108 F18 112.5(6) yes
F16 C108 F18 106.1(6) yes
F17 C108 F18 104.6(7) yes
B1 C109 C110 123.9(4) yes
B1 C109 C114 120.0(4) yes
C110 C109 C114 115.5(4) yes
C109 C110 C111 122.2(5) yes
C109 C110 H1101 118.3 no
C111 C110 H1101 119.5 no
C110 C111 C112 121.3(5) yes
C110 C111 C115 120.0(5) yes
C112 C111 C115 118.4(5) yes
C111 C112 C113 117.7(5) yes
C111 C112 H1121 121.8 no
C113 C112 H1121 120.5 no
C112 C113 C114 120.5(5) yes
C112 C113 C116 120.0(5) yes
C114 C113 C116 119.5(5) yes
C109 C114 C113 122.7(5) yes
C109 C114 H1141 119.2 no
C113 C114 H1141 118.1 no
C111 C115 F19 112.4(5) yes
C111 C115 F20 111.9(5) yes
F19 C115 F20 106.2(5) yes
C111 C115 F21 112.8(5) yes
F19 C115 F21 106.4(5) yes
F20 C115 F21 106.7(5) yes
C113 C116 F22 110.7(5) yes
C113 C116 F23 112.9(5) yes
F22 C116 F23 101.8(6) yes
C113 C116 F24 115.4(5) yes
F22 C116 F24 106.5(5) yes
F23 C116 F24 108.6(6) yes
C87 C91 F1 109.52(9) yes
C87 C91 F2 109.43(9) yes
F1 C91 F2 109.47(9) yes
C87 C91 F3 109.52(9) yes
F1 C91 F3 109.42(9) yes
F2 C91 F3 109.48(9) yes
C87 C191 F101 109.55(9) yes
C87 C191 F102 109.62(9) yes
F101 C191 F102 109.31(9) yes
C87 C191 F103 109.38(9) yes
F101 C191 F103 109.52(9) yes
F102 C191 F103 109.44(9) yes
C117 B2 C125 100.7(4) yes
C117 B2 C133 113.1(4) yes
C125 B2 C133 113.8(4) yes
C117 B2 C141 112.7(4) yes
C125 B2 C141 113.4(4) yes
C133 B2 C141 103.5(4) yes
B2 C117 C118 119.8(4) yes
B2 C117 C122 123.5(4) yes
C118 C117 C122 116.1(4) yes
C117 C118 C119 122.2(4) yes
C117 C118 H1181 118.9 no
C119 C118 H1181 118.9 no
C118 C119 C120 120.1(4) yes
C118 C119 C123 118.9(4) yes
C120 C119 C123 121.0(4) yes
C119 C120 C121 118.5(4) yes
C119 C120 H1201 122.0 no
C121 C120 H1201 119.5 no
C120 C121 C122 120.8(5) yes
C120 C121 C124 120.2(5) yes
C122 C121 C124 118.9(5) yes
C121 C122 C117 122.3(5) yes
C121 C122 H1221 118.5 no
C117 C122 H1221 119.2 no
C119 C123 F25 112.5(4) yes
C119 C123 F26 112.9(4) yes
F25 C123 F26 105.9(4) yes
C119 C123 F27 112.7(4) yes
F25 C123 F27 105.2(4) yes
F26 C123 F27 107.1(4) yes
C121 C124 F28 111.9(5) yes
C121 C124 F29 111.9(5) yes
F28 C124 F29 109.1(6) yes
C121 C124 F30 111.8(5) yes
F28 C124 F30 105.3(5) yes
F29 C124 F30 106.4(5) yes
B2 C125 C126 121.4(4) yes
B2 C125 C130 122.0(4) yes
C126 C125 C130 115.6(4) yes
C125 C126 C127 121.8(4) yes
C125 C126 H1261 118.2 no
C127 C126 H1261 120.0 no
C126 C127 C128 121.6(4) yes
C126 C127 C131 118.3(4) yes
C128 C127 C131 120.1(4) yes
C127 C128 C129 117.5(4) yes
C127 C128 H1281 120.6 no
C129 C128 H1281 122.0 no
C128 C129 C130 121.0(4) yes
C128 C129 C132 118.9(4) yes
C130 C129 C132 120.0(4) yes
C125 C130 C129 122.6(5) yes
C125 C130 H1301 118.9 no
C129 C130 H1301 118.5 no
C127 C131 F31 112.6(4) yes
C127 C131 F32 111.6(4) yes
F31 C131 F32 106.2(4) yes
C127 C131 F33 113.3(4) yes
F31 C131 F33 106.9(4) yes
F32 C131 F33 105.7(4) yes
C129 C132 F34 111.8(4) yes
C129 C132 F35 112.0(4) yes
F34 C132 F35 105.1(4) yes
C129 C132 F36 113.1(4) yes
F34 C132 F36 107.8(5) yes
F35 C132 F36 106.6(4) yes
B2 C133 C134 124.5(4) yes
B2 C133 C138 119.4(5) yes
C134 C133 C138 115.6(5) yes
C133 C134 C135 122.7(5) yes
C133 C134 H1341 118.2 no
C135 C134 H1341 119.2 no
C134 C135 C136 120.3(5) yes
C134 C135 C139 118.5(4) yes
C136 C135 C139 121.2(4) yes
C134 C135 C136 120.3(5) yes
C134 C135 C239 119.3(5) yes
C136 C135 C239 120.0(5) yes
C135 C136 C137 119.1(5) yes
C135 C136 H1361 119.9 no
C137 C136 H1361 121.0 no
C136 C137 C138 120.2(5) yes
C136 C137 C140 117.3(4) yes
C138 C137 C140 121.6(4) yes
C136 C137 C138 120.2(5) yes
C136 C137 C240 124.5(5) yes
C138 C137 C240 115.3(5) yes
C133 C138 C137 122.1(5) yes
C133 C138 H1381 119.5 no
C137 C138 H1381 118.4 no
B2 C141 C142 122.2(4) yes
B2 C141 C146 121.9(4) yes
C142 C141 C146 115.4(4) yes
C141 C142 C143 122.7(5) yes
C141 C142 H1421 118.9 no
C143 C142 H1421 118.4 no
C142 C143 C144 120.4(5) yes
C142 C143 C147 121.2(5) yes
C144 C143 C147 118.3(5) yes
C143 C144 C145 118.4(4) yes
C143 C144 H1441 120.5 no
C145 C144 H1441 121.0 no
C144 C145 C146 120.0(4) yes
C144 C145 C148 117.7(4) yes
C146 C145 C148 121.7(4) yes
C144 C145 C146 120.0(4) yes
C144 C145 C248 120.9(3) yes
C146 C145 C248 119.1(3) yes
C141 C146 C145 123.0(4) yes
C141 C146 H1461 119.5 no
C145 C146 H1461 117.5 no
C143 C147 F43 115.5(5) yes
C143 C147 F44 112.1(5) yes
F43 C147 F44 102.0(5) yes
C143 C147 F45 113.0(5) yes
F43 C147 F45 110.4(6) yes
F44 C147 F45 102.6(5) yes
C135 C139 F37 109.53(9) yes
C135 C139 F38 109.53(9) yes
F37 C139 F38 109.39(9) yes
C135 C139 F39 109.44(9) yes
F37 C139 F39 109.49(9) yes
F38 C139 F39 109.45(9) yes
C135 C239 F137 109.46(9) yes
C135 C239 F138 109.50(9) yes
F137 C239 F138 109.45(9) yes
C135 C239 F139 109.48(9) yes
F137 C239 F139 109.47(9) yes
F138 C239 F139 109.47(9) yes
C137 C140 F40 109.46(9) yes
C137 C140 F41 109.52(9) yes
F40 C140 F41 109.44(9) yes
C137 C140 F42 109.49(9) yes
F40 C140 F42 109.49(9) yes
F41 C140 F42 109.43(9) yes
C137 C240 F140 109.52(9) yes
C137 C240 F141 109.49(9) yes
F140 C240 F141 109.45(9) yes
C137 C240 F142 109.48(9) yes
F140 C240 F142 109.44(9) yes
F141 C240 F142 109.43(9) yes
C145 C148 F46 109.47(9) yes
C145 C148 F47 109.47(9) yes
F46 C148 F47 109.49(9) yes
C145 C148 F48 109.47(9) yes
F46 C148 F48 109.47(9) yes
F47 C148 F48 109.46(9) yes
C145 C248 F146 109.48(9) yes
C145 C248 F147 109.50(9) yes
F146 C248 F147 109.49(9) yes
C145 C248 F148 109.57(9) yes
F146 C248 F148 109.46(9) yes
F147 C248 F148 109.33(9) yes

loop_
_geom_bond_atom_site_label_1
_geom_bond_atom_site_label_2
_geom_bond_distance
_geom_bond_publ_flag
Ir1 N1 2.284(4) yes
Ir1 N4 2.205(4) yes
Ir1 N5 2.126(4) yes
Ir1 C8 2.003(4) yes
N1 C1 1.297(6) yes
N1 C3 1.515(6) yes
N2 C5 1.468(7) yes
N2 C6 1.387(6) yes
N2 C8 1.349(6) yes
N3 C7 1.383(6) yes
N3 C8 1.373(6) yes
N3 C9 1.455(6) yes
N4 C32 1.356(7) yes
N4 C36 1.357(6) yes
N5 C37 1.344(7) yes
N5 C41 1.335(7) yes
O1 C1 1.345(6) yes
O1 C2 1.455(6) yes
C1 C21 1.511(7) yes
C2 C3 1.515(7) yes
C2 H21 0.978 no
C2 H22 0.956 no
C3 C4 1.529(7) yes
C3 H31 0.966 no
C4 C5 1.498(8) yes
C4 H41 0.962 no
C4 H42 0.973 no
C5 H51 0.959 no
C5 H52 0.958 no
C6 C7 1.339(8) yes
C6 H61 0.916 no
C7 H71 0.925 no
C9 C10 1.406(7) yes
C9 C14 1.399(7) yes
C10 C11 1.395(9) yes
C10 C15 1.519(9) yes
C11 C12 1.366(10) yes
C11 H111 0.921 no
C12 C13 1.359(9) yes
C12 H121 0.925 no
C13 C14 1.401(8) yes
C13 H131 0.933 no
C14 C18 1.513(8) yes
C15 C16 1.530(9) yes
C15 C17 1.509(9) yes
C15 H151 0.970 no
C16 H161 0.951 no
C16 H162 0.955 no
C16 H163 0.961 no
C17 H171 0.959 no
C17 H172 0.953 no
C17 H173 0.952 no
C18 C19 1.539(8) yes
C18 C20 1.522(8) yes
C18 H181 0.974 no
C19 H191 0.965 no
C19 H192 0.955 no
C19 H193 0.962 no
C20 H201 0.950 no
C20 H202 0.952 no
C20 H203 0.959 no
C21 C22 1.526(7) yes
C21 C28 1.532(7) yes
C21 C29 1.551(7) yes
C22 C23 1.526(8) yes
C22 H221 0.962 no
C22 H222 0.970 no
C23 C24 1.545(9) yes
C23 C30 1.515(10) yes
C23 H231 0.961 no
C24 C25 1.520(9) yes
C24 H241 0.960 no
C24 H242 0.965 no
C25 C26 1.534(9) yes
C25 C29 1.537(8) yes
C25 H251 0.972 no
C26 C27 1.529(9) yes
C26 H261 0.971 no
C26 H262 0.963 no
C27 C28 1.538(8) yes
C27 C30 1.498(11) yes
C27 H271 0.986 no
C28 H281 0.978 no
C28 H282 0.965 no
C29 H291 0.965 no
C29 H292 0.961 no
C30 H301 0.959 no
C30 H302 0.970 no
C31 C32 1.509(8) yes
C31 H311 0.946 no
C31 H312 0.949 no
C31 H313 0.959 no
C32 C33 1.389(8) yes
C33 C34 1.343(9) yes
C33 H331 0.931 no
C34 C35 1.362(9) yes
C34 H341 0.919 no
C35 C36 1.417(7) yes
C35 H351 0.926 no
C36 C37 1.471(8) yes
C37 C38 1.403(8) yes
C38 C39 1.348(9) yes
C38 H381 0.924 no
C39 C40 1.370(10) yes
C39 H391 0.917 no
C40 C41 1.407(7) yes
C40 H401 0.925 no
C41 C42 1.472(9) yes
C42 H421 0.958 no
C42 H422 0.959 no
C42 H423 0.958 no
Ir2 N6 2.299(4) yes
Ir2 C50 1.996(4) yes
Ir2 N9 2.280(4) yes
Ir2 N10 2.105(3) yes
Ir2 N6 2.299(4) yes
Ir2 C50 1.996(4) yes
Ir2 N109 2.189(6) yes
Ir2 N110 2.143(6) yes
N6 C43 1.285(6) yes
N6 C45 1.496(6) yes
N7 C47 1.467(7) yes
N7 C48 1.371(7) yes
N7 C50 1.352(6) yes
N8 C49 1.382(6) yes
N8 C50 1.369(6) yes
N8 C51 1.455(6) yes
O2 C43 1.356(5) yes
O2 C44 1.440(7) yes
C43 C63 1.506(5) yes
C43 C163 1.521(6) yes
C44 C45 1.522(8) yes
C44 H441 0.955 no
C44 H442 0.954 no
C45 C46 1.514(8) yes
C45 H451 0.972 no
C46 C47 1.511(9) yes
C46 H461 0.977 no
C46 H462 0.966 no
C47 H471 0.965 no
C47 H472 0.958 no
C48 C49 1.328(7) yes
C48 H481 0.918 no
C49 H491 0.924 no
C51 C52 1.387(7) yes
C51 C56 1.403(7) yes
C52 C53 1.412(8) yes
C52 C57 1.503(8) yes
C53 C54 1.368(8) yes
C53 H531 0.933 no
C54 C55 1.378(8) yes
C54 H541 0.931 no
C55 C56 1.405(7) yes
C55 H551 0.920 no
C56 C60 1.501(7) yes
C57 C58 1.522(10) yes
C57 C59 1.533(9) yes
C57 H571 0.965 no
C58 H581 0.957 no
C58 H582 0.949 no
C58 H583 0.950 no
C59 H591 0.956 no
C59 H592 0.951 no
C59 H593 0.952 no
C60 C61 1.520(8) yes
C60 C62 1.515(8) yes
C60 H601 0.970 no
C61 H611 0.951 no
C61 H612 0.959 no
C61 H613 0.950 no
C62 H621 0.957 no
C62 H622 0.953 no
C62 H623 0.956 no
C63 C64 1.524(6) yes
C63 C70 1.535(5) yes
C63 C71 1.540(6) yes
C64 C65 1.547(6) yes
C64 H641 0.962 no
C64 H642 0.958 no
C65 C66 1.539(6) yes
C65 C72 1.529(6) yes
C65 H651 0.975 no
C66 C67 1.522(6) yes
C66 H661 0.964 no
C66 H662 0.971 no
C67 C68 1.534(6) yes
C67 C71 1.536(6) yes
C67 H671 0.985 no
C68 C69 1.525(6) yes
C68 H681 0.978 no
C68 H682 0.977 no
C69 C70 1.540(6) yes
C69 C72 1.530(6) yes
C69 H691 0.976 no
C70 H701 0.971 no
C70 H702 0.956 no
C71 H711 0.980 no
C71 H712 0.966 no
C72 H721 0.962 no
C72 H722 0.963 no
C163 C164 1.532(7) yes
C163 C170 1.530(7) yes
C163 C171 1.536(7) yes
C164 C165 1.541(7) yes
C164 H1641 0.974 no
C164 H1642 0.974 no
C165 C166 1.535(7) yes
C165 C172 1.532(7) yes
C165 H1651 0.973 no
C166 C167 1.527(7) yes
C166 H1661 0.966 no
C166 H1662 0.969 no
C167 C168 1.531(7) yes
C167 C171 1.534(7) yes
C167 H1671 0.978 no
C168 C169 1.523(7) yes
C168 H1681 0.966 no
C168 H1682 0.968 no
C169 C170 1.542(7) yes
C169 C172 1.530(7) yes
C169 H1691 0.979 no
C170 H1701 0.972 no
C170 H1702 0.972 no
C171 H1711 0.970 no
C171 H1712 0.971 no
C172 H1721 0.964 no
C172 H1722 0.968 no
N9 C74 1.342(5) yes
N9 C78 1.366(4) yes
N10 C79 1.369(4) yes
N10 C83 1.320(5) yes
C73 C74 1.444(7) yes
C73 H731 0.961 no
C73 H732 0.956 no
C73 H733 0.962 no
C74 C75 1.421(6) yes
C75 C76 1.320(7) yes
C75 H751 0.941 no
C76 C77 1.433(6) yes
C76 H761 0.927 no
C77 C78 1.419(6) yes
C77 H771 0.930 no
C78 C79 1.425(6) yes
C79 C80 1.413(6) yes
C80 C81 1.362(7) yes
C80 H801 0.932 no
C81 C82 1.397(6) yes
C81 H811 0.921 no
C82 C83 1.390(6) yes
C82 H821 0.924 no
C83 C84 1.494(8) yes
C84 H841 0.952 no
C84 H842 0.961 no
C84 H843 0.956 no
N109 C174 1.307(7) yes
N109 C178 1.397(7) yes
N110 C179 1.315(6) yes
N110 C183 1.357(8) yes
C173 C174 1.443(10) yes
C173 H1731 1.018 no
C173 H1732 1.014 no
C173 H1733 1.018 no
C174 C175 1.403(8) yes
C175 C176 1.318(8) yes
C175 H1751 0.928 no
C176 C177 1.431(8) yes
C176 H1761 0.927 no
C177 C178 1.387(8) yes
C177 H1771 0.928 no
C178 C179 1.411(8) yes
C179 C180 1.442(8) yes
C180 C181 1.363(8) yes
C180 H1801 0.926 no
C181 C182 1.382(8) yes
C181 H1811 0.927 no
C182 C183 1.389(8) yes
C182 H1821 0.926 no
C183 C184 1.497(9) yes
C184 H1841 0.959 no
C184 H1842 0.961 no
C184 H1843 0.959 no
B1 C85 1.656(7) yes
B1 C93 1.641(7) yes
B1 C101 1.636(7) yes
B1 C109 1.636(7) yes
C85 C86 1.394(7) yes
C85 C90 1.399(7) yes
C86 C87 1.380(7) yes
C86 H861 0.922 no
C87 C88 1.382(7) yes
C87 C91 1.560(6) yes
C87 C88 1.382(7) yes
C87 C191 1.577(5) yes
C88 C89 1.396(7) yes
C88 H881 0.925 no
C89 C90 1.404(7) yes
C89 C92 1.488(7) yes
C90 H901 0.917 no
C92 F4 1.325(6) yes
C92 F5 1.339(6) yes
C92 F6 1.341(7) yes
C93 C94 1.394(7) yes
C93 C98 1.407(6) yes
C94 C95 1.391(7) yes
C94 H941 0.926 no
C95 C96 1.381(7) yes
C95 C99 1.501(7) yes
C96 C97 1.390(7) yes
C96 H961 0.929 no
C97 C98 1.376(7) yes
C97 C100 1.502(7) yes
C98 H981 0.934 no
C99 F7 1.316(6) yes
C99 F8 1.317(7) yes
C99 F9 1.338(7) yes
C100 F10 1.339(6) yes
C100 F11 1.343(6) yes
C100 F12 1.333(6) yes
C101 C102 1.407(7) yes
C101 C106 1.394(7) yes
C102 C103 1.383(7) yes
C102 H1021 0.924 no
C103 C104 1.379(8) yes
C103 C107 1.524(9) yes
C104 C105 1.377(9) yes
C104 H1041 0.920 no
C105 C106 1.398(8) yes
C105 C108 1.506(9) yes
C106 H1061 0.923 no
C107 F13 1.305(8) yes
C107 F14 1.293(8) yes
C107 F15 1.331(8) yes
C108 F16 1.334(8) yes
C108 F17 1.313(10) yes
C108 F18 1.317(9) yes
C109 C110 1.385(7) yes
C109 C114 1.394(7) yes
C110 C111 1.393(7) yes
C110 H1101 0.932 no
C111 C112 1.377(8) yes
C111 C115 1.509(7) yes
C112 C113 1.384(8) yes
C112 H1121 0.924 no
C113 C114 1.391(7) yes
C113 C116 1.501(8) yes
C114 H1141 0.917 no
C115 F19 1.340(7) yes
C115 F20 1.337(7) yes
C115 F21 1.323(7) yes
C116 F22 1.338(8) yes
C116 F23 1.302(8) yes
C116 F24 1.290(7) yes
C91 F1 1.301(8) yes
C91 F2 1.291(8) yes
C91 F3 1.312(9) yes
C191 F101 1.293(5) yes
C191 F102 1.297(5) yes
C191 F103 1.305(5) yes
B2 C117 1.640(7) yes
B2 C125 1.649(7) yes
B2 C133 1.637(7) yes
B2 C141 1.642(7) yes
C117 C118 1.406(7) yes
C117 C122 1.374(7) yes
C118 C119 1.394(7) yes
C118 H1181 0.928 no
C119 C120 1.380(7) yes
C119 C123 1.497(7) yes
C120 C121 1.382(7) yes
C120 H1201 0.926 no
C121 C122 1.392(7) yes
C121 C124 1.525(8) yes
C122 H1221 0.918 no
C123 F25 1.336(6) yes
C123 F26 1.333(6) yes
C123 F27 1.339(6) yes
C124 F28 1.326(7) yes
C124 F29 1.321(8) yes
C124 F30 1.333(8) yes
C125 C126 1.401(6) yes
C125 C130 1.405(7) yes
C126 C127 1.395(7) yes
C126 H1261 0.954 no
C127 C128 1.386(7) yes
C127 C131 1.506(7) yes
C128 C129 1.389(7) yes
C128 H1281 0.926 no
C129 C130 1.388(7) yes
C129 C132 1.503(7) yes
C130 H1301 0.932 no
C131 F31 1.337(6) yes
C131 F32 1.343(6) yes
C131 F33 1.327(6) yes
C132 F34 1.322(6) yes
C132 F35 1.328(6) yes
C132 F36 1.322(6) yes
C133 C134 1.387(8) yes
C133 C138 1.407(7) yes
C134 C135 1.390(7) yes
C134 H1341 0.940 no
C135 C136 1.386(9) yes
C135 C139 1.561(6) yes
C135 C136 1.386(9) yes
C135 C239 1.545(8) yes
C136 C137 1.368(8) yes
C136 H1361 0.935 no
C137 C138 1.403(7) yes
C137 C140 1.537(7) yes
C137 C138 1.403(7) yes
C137 C240 1.591(8) yes
C138 H1381 0.928 no
C141 C142 1.386(7) yes
C141 C146 1.401(7) yes
C142 C143 1.397(7) yes
C142 H1421 0.927 no
C143 C144 1.381(7) yes
C143 C147 1.481(7) yes
C144 C145 1.394(7) yes
C144 H1441 0.925 no
C145 C146 1.383(6) yes
C145 C148 1.507(7) yes
C145 C146 1.383(6) yes
C145 C248 1.572(5) yes
C146 H1461 0.930 no
C147 F43 1.306(7) yes
C147 F44 1.353(8) yes
C147 F45 1.298(8) yes
C139 F37 1.307(6) yes
C139 F38 1.300(6) yes
C139 F39 1.297(6) yes
C239 F137 1.282(9) yes
C239 F138 1.306(9) yes
C239 F139 1.299(9) yes
C140 F40 1.313(7) yes
C140 F41 1.315(7) yes
C140 F42 1.337(7) yes
C240 F140 1.329(9) yes
C240 F141 1.320(9) yes
C240 F142 1.315(8) yes
C148 F46 1.309(9) yes
C148 F47 1.315(9) yes
C148 F48 1.302(9) yes
C248 F146 1.323(6) yes
C248 F147 1.305(5) yes
C248 F148 1.305(6) yes

loop_
_geom_hbond_atom_site_label_D
_geom_hbond_atom_site_label_H
_geom_hbond_atom_site_label_A
_geom_hbond_angle_DHA
_geom_hbond_distance_DH
_geom_hbond_distance_HA
_geom_hbond_distance_DA
_geom_hbond_publ_flag
C70 H701 N9 132.06(16) 0.971 2.501 3.233(10) yes
C70 H701 N109 143.9(2) 0.971 2.533 3.366(10) yes
C170 H701 N9 165.8(8) 0.806 2.501 3.288(10) yes
C170 H701 N109 155.1(8) 0.806 2.533 3.281(10) yes
C170 H1702 N10 141.6(2) 0.972 2.333 3.153(10) yes
C170 H1702 C79 137.0(2) 0.972 2.525 3.302(10) yes
C170 H1702 N110 142.6(3) 0.972 2.529 3.353(10) yes
C176 H771 C80 137.0(7) 1.007 2.491 3.301(10) yes
C81 H1801 C177 129.8(9) 0.977 2.539 3.253(10) yes
